data_7104406
loop_
_publ_author_name
'Dai, Li-Mei'
'You, Wan-Sheng'
'Li, Yang-Guang'
'Wang, En-Bo'
'Huang, Cui-Ying'

_publ_section_title
;
 A new polyoxometalate-templated Mo/V-oxide-based organic-inorganic
 hybrid framework with a honeycomb-like structure.
;
_journal_issue 19
_journal_name_full 'Chemical communications (Cambridge, England)'
_journal_page_first 2721
_journal_page_last 2723
_journal_paper_doi 10.1039/b823246f
_journal_volume 34
_journal_year 2009
_chemical_formula_sum 'C90 H72 Mo21 N18 O68 P V'
_chemical_formula_weight 4590.31
_chemical_name_systematic
;
?
;
_space_group_IT_number 14
_symmetry_cell_setting monoclinic
_symmetry_space_group_name_Hall '-P 2ybc'
_symmetry_space_group_name_H-M 'P 1 21/c 1'
_atom_sites_solution_hydrogens geom
_atom_sites_solution_primary direct
_atom_sites_solution_secondary difmap
_audit_creation_method SHELXL-97
_cell_angle_alpha 90.00
_cell_angle_beta 105.695(4)
_cell_angle_gamma 90.00
_cell_formula_units_Z 4
_cell_length_a 23.278(5)
_cell_length_b 15.790(4)
_cell_length_c 36.322(8)
_cell_measurement_reflns_used 17591
_cell_measurement_temperature 273(2)
_cell_measurement_theta_max 27.4870
_cell_measurement_theta_min 1.000000
_cell_volume 12853(5)
_computing_cell_refinement 'SAINT (Bruker, 2005)'
_computing_data_collection 'APEX2 (Bruker, 2005)'
_computing_data_reduction 'SAINT (Bruker, 2005)'
_computing_molecular_graphics 'SHELXTL (Sheldrick, 1997a)'
_computing_publication_material SHELXTL
_computing_structure_refinement 'SHELXL-97 (Sheldrick, 1997)'
_computing_structure_solution 'SHELXS-97 (Sheldrick, 1990)'
_diffrn_ambient_temperature 273(2)
_diffrn_measured_fraction_theta_full 0.999
_diffrn_measured_fraction_theta_max 0.999
_diffrn_measurement_device_type 'Bruker Apex II CCD '
_diffrn_measurement_method '\w scans'
_diffrn_radiation_monochromator graphite
_diffrn_radiation_source 'fine-focus sealed tube'
_diffrn_radiation_type MoK\a
_diffrn_radiation_wavelength 0.71073
_diffrn_reflns_av_R_equivalents 0.1356
_diffrn_reflns_av_sigmaI/netI 0.1776
_diffrn_reflns_limit_h_max 24
_diffrn_reflns_limit_h_min -27
_diffrn_reflns_limit_k_max 18
_diffrn_reflns_limit_k_min -18
_diffrn_reflns_limit_l_max 43
_diffrn_reflns_limit_l_min -26
_diffrn_reflns_number 63673
_diffrn_reflns_theta_full 25.00
_diffrn_reflns_theta_max 25.00
_diffrn_reflns_theta_min 1.76
_diffrn_standards_decay_% 0
_exptl_absorpt_coefficient_mu 2.155
_exptl_absorpt_correction_T_max 0.6148
_exptl_absorpt_correction_T_min 0.5738
_exptl_absorpt_correction_type multi-scan
_exptl_absorpt_process_details '(SADABS; Sheldrick, 2003)'
_exptl_crystal_colour orange
_exptl_crystal_density_diffrn 2.372
_exptl_crystal_density_method 'not measured'
_exptl_crystal_description block
_exptl_crystal_F_000 8808
_exptl_crystal_size_max 0.29
_exptl_crystal_size_mid 0.27
_exptl_crystal_size_min 0.25
_refine_diff_density_max 1.433
_refine_diff_density_min -1.622
_refine_diff_density_rms 0.189
_refine_ls_extinction_method none
_refine_ls_goodness_of_fit_ref 0.945
_refine_ls_hydrogen_treatment constr
_refine_ls_matrix_type full
_refine_ls_number_parameters 1792
_refine_ls_number_reflns 22623
_refine_ls_number_restraints 30
_refine_ls_restrained_S_all 0.946
_refine_ls_R_factor_all 0.1768
_refine_ls_R_factor_gt 0.0644
_refine_ls_shift/su_max 0.001
_refine_ls_shift/su_mean 0.000
_refine_ls_structure_factor_coef Fsqd
_refine_ls_weighting_details 'calc w=1/[\s^2^(Fo^2^)+(0.0521P)^2^+0.0000P] where P=(Fo^2^+2Fc^2^)/3'
_refine_ls_weighting_scheme calc
_refine_ls_wR_factor_gt 0.1186
_refine_ls_wR_factor_ref 0.1673
_reflns_number_gt 9818
_reflns_number_total 22623
_reflns_threshold_expression >2sigma(I)
_cod_data_source_file b823246f.txt
_cod_data_source_block d1
_cod_depositor_comments
;
The following automatic conversions were performed:
'_symmetry_cell_setting' value 'Monoclinic' changed to 'monoclinic'
according to '/home/saulius/struct/CIF-dictionaries/cif_core.dic'
dictionary named 'cif_core.dic' version 2.4.1 from 2010-06-29.

Automatic conversion script
Id: cif_fix_enum 1527 2010-12-29 10:47:43Z saulius 
;
_cod_original_sg_symbol_H-M P2(1)/c
_cod_database_code 7104406

loop_
_symmetry_equiv_pos_as_xyz
'x, y, z'
'-x, y+1/2, -z+1/2'
'-x, -y, -z'
'x, -y-1/2, z-1/2'

loop_
_atom_site_label
_atom_site_type_symbol
_atom_site_fract_x
_atom_site_fract_y
_atom_site_fract_z
_atom_site_U_iso_or_equiv
_atom_site_adp_type
_atom_site_occupancy
_atom_site_symmetry_multiplicity
_atom_site_calc_flag
_atom_site_refinement_flags
_atom_site_disorder_assembly
_atom_site_disorder_group
Mo1 Mo -0.02157(6) 0.26499(11) 0.49840(4) 0.0556(4) Uani 1 1 d . . .
Mo2 Mo 0.29478(5) 0.24868(10) 0.56237(4) 0.0507(4) Uani 1 1 d . . .
Mo3 Mo 0.20856(7) 0.30618(10) 0.62951(4) 0.0559(4) Uani 1 1 d . . .
Mo4 Mo 0.05673(6) 0.31815(10) 0.59923(4) 0.0512(4) Uani 1 1 d . . .
Mo5 Mo 0.20521(6) 0.08792(9) 0.59417(4) 0.0462(4) Uani 1 1 d . . .
Mo6 Mo 0.22626(6) 0.40596(9) 0.50147(4) 0.0409(4) Uani 1 1 d . . .
Mo7 Mo 0.14281(6) 0.46567(9) 0.56955(4) 0.0424(4) Uani 1 1 d . . .
Mo8 Mo 0.05227(6) 0.09726(9) 0.56673(4) 0.0455(4) Uani 1 1 d . . .
Mo9 Mo 0.06254(6) 0.41614(9) 0.46972(4) 0.0456(4) Uani 1 1 d . . .
Mo10 Mo 0.05900(6) 0.21276(9) 0.43664(4) 0.0468(4) Uani 1 1 d . . .
Mo11 Mo 0.22178(6) 0.20047(9) 0.47030(4) 0.0466(4) Uani 1 1 d . . .
Mo12 Mo 0.12910(6) 0.04264(9) 0.50177(4) 0.0405(4) Uani 1 1 d . . .
P1 P 0.13628(15) 0.2551(2) 0.53332(10) 0.0256(8) Uani 1 1 d . . .
O1 O 0.1936(4) 0.2700(6) 0.5224(3) 0.038(2) Uani 1 1 d . . .
O2 O 0.0767(4) 0.1121(6) 0.4655(2) 0.039(3) Uani 1 1 d . . .
O3 O 0.0406(4) 0.5029(6) 0.4442(3) 0.052(3) Uani 1 1 d . . .
O4 O 0.2018(4) 0.4515(6) 0.5436(2) 0.038(2) Uani 1 1 d . . .
O5 O 0.1923(4) 0.1020(6) 0.4875(3) 0.042(3) Uani 1 1 d . . .
O6 O 0.2887(4) 0.1982(6) 0.5137(3) 0.047(3) Uani 1 1 d . . .
O7 O 0.1411(4) 0.2218(6) 0.4419(3) 0.042(3) Uani 1 1 d . . .
O8 O 0.1459(4) 0.4189(6) 0.4732(2) 0.039(3) Uani 1 1 d . . .
O9 O 0.2928(4) 0.3551(6) 0.5386(2) 0.041(3) Uani 1 1 d . . .
O10 O 0.2360(4) 0.3215(6) 0.4671(3) 0.044(3) Uani 1 1 d . . .
O11 O 0.2013(4) 0.1870(6) 0.6228(3) 0.046(3) Uani 1 1 d . . .
O12 O 0.0517(4) 0.3327(6) 0.4305(2) 0.042(3) Uani 1 1 d . . .
O13 O 0.0870(4) 0.4590(6) 0.5207(2) 0.038(2) Uani 1 1 d . . .
O14 O 0.1254(4) 0.0593(6) 0.5985(2) 0.038(2) Uani 1 1 d . . .
O15 O 0.1466(4) 0.5687(6) 0.5790(3) 0.046(3) Uani 1 1 d . . .
O16 O 0.1260(4) -0.0494(6) 0.4795(2) 0.042(3) Uani 1 1 d . . .
O17 O -0.0944(4) 0.2658(7) 0.4907(3) 0.060(3) Uani 1 1 d . . .
O18 O 0.0805(4) 0.4317(6) 0.5920(3) 0.044(3) Uani 1 1 d . . .
O19 O 0.0663(4) 0.0267(6) 0.5265(2) 0.041(3) Uani 1 1 d . . .
O20 O 0.0559(4) 0.1977(6) 0.5951(3) 0.045(3) Uani 1 1 d . . .
O21 O 0.2612(4) 0.1430(6) 0.5759(3) 0.044(3) Uani 1 1 d . . .
O22 O 0.0324(4) 0.1787(6) 0.3921(3) 0.056(3) Uani 1 1 d . . .
O23 O 0.1976(4) 0.4236(6) 0.6150(3) 0.046(3) Uani 1 1 d . . .
O24 O 0.2653(4) 0.2984(6) 0.6011(3) 0.049(3) Uani 1 1 d . . .
O25 O 0.1357(4) 0.3113(6) 0.5677(3) 0.042(3) Uani 1 1 d . . .
O26 O 0.2604(4) 0.4885(6) 0.4874(3) 0.050(3) Uani 1 1 d . . .
O27 O 0.0821(4) 0.2782(6) 0.4997(3) 0.039(2) Uani 1 1 d . . .
O28 O 0.0007(4) 0.1643(6) 0.5248(3) 0.045(3) Uani 1 1 d . . .
O29 O 0.0106(4) 0.3346(6) 0.6263(3) 0.055(3) Uani 1 1 d . . .
O30 O 0.2526(4) 0.3147(7) 0.6742(3) 0.063(3) Uani 1 1 d . . .
O31 O 0.1319(4) 0.1619(6) 0.5436(2) 0.037(2) Uani 1 1 d . . .
O32 O 0.3666(4) 0.2378(7) 0.5838(3) 0.066(3) Uani 1 1 d . . .
O33 O 0.0029(4) 0.0420(6) 0.5824(3) 0.056(3) Uani 1 1 d . . .
O34 O 0.1849(4) 0.0174(6) 0.5497(3) 0.044(3) Uani 1 1 d . . .
O35 O 0.0047(4) 0.3167(6) 0.5488(3) 0.045(3) Uani 1 1 d . . .
O36 O 0.2460(4) 0.0223(6) 0.6271(3) 0.053(3) Uani 1 1 d . . .
O37 O 0.2526(4) 0.1658(6) 0.4372(3) 0.056(3) Uani 1 1 d . . .
O38 O -0.0145(4) 0.2181(6) 0.4521(3) 0.049(3) Uani 1 1 d . . .
O39 O -0.0097(4) 0.3779(6) 0.4789(3) 0.051(3) Uani 1 1 d . . .
O40 O 0.1307(4) 0.3088(7) 0.6376(3) 0.056(3) Uani 1 1 d . . .
Mo13 Mo 0.30868(5) 0.19300(8) 0.30903(4) 0.0433(4) Uani 1 1 d . . .
Mo14 Mo 0.14225(5) 0.20149(8) 0.29090(4) 0.0415(4) Uani 1 1 d . . .
Mo15 Mo -0.02120(5) 0.20763(7) 0.26311(4) 0.0307(3) Uani 1 1 d . . .
Mo16 Mo -0.19256(5) 0.22309(8) 0.22878(3) 0.0272(3) Uani 1 1 d . . .
Mo17 Mo -0.34652(5) 0.31563(8) 0.21214(3) 0.0326(3) Uani 1 1 d . . .
Mo18 Mo -0.28820(5) 0.25672(8) 0.13217(3) 0.0322(3) Uani 1 1 d . . .
Mo19 Mo -0.39516(5) 0.23547(8) 0.03542(4) 0.0364(3) Uani 1 1 d . . .
Mo20 Mo -0.47885(6) 0.25687(11) -0.06721(4) 0.0614(5) Uani 1 1 d . . .
Mo21 Mo -0.43669(8) 0.25470(13) 0.28016(5) 0.0780(6) Uani 1 1 d . . .
V1 V 0.45772(9) 0.28724(16) 0.33355(7) 0.0286(6) Uani 1 1 d . . .
O41 O 0.3967(4) 0.2262(6) 0.3210(3) 0.055(3) Uani 1 1 d . . .
O42 O 0.5077(6) 0.2633(12) 0.3085(4) 0.160(8) Uani 1 1 d . . .
O43 O 0.4938(7) 0.2683(11) 0.3781(5) 0.142(6) Uani 1 1 d U . .
O44 O 0.4401(7) 0.3726(12) 0.3260(6) 0.165(7) Uani 1 1 d U . .
O45 O 0.2264(4) 0.2109(6) 0.3008(3) 0.051(3) Uani 1 1 d . . .
O46 O 0.3126(4) 0.1458(7) 0.2675(3) 0.069(4) Uani 1 1 d . . .
O47 O 0.3203(4) 0.1172(7) 0.3429(3) 0.067(3) Uani 1 1 d . . .
O48 O 0.0575(3) 0.2365(6) 0.2806(3) 0.043(3) Uani 1 1 d . . .
O49 O 0.1390(4) 0.1438(7) 0.3296(4) 0.087(4) Uani 1 1 d . . .
O50 O 0.1263(4) 0.1349(6) 0.2529(3) 0.066(4) Uani 1 1 d . . .
O51 O -0.0232(4) 0.1414(6) 0.2258(3) 0.054(3) Uani 1 1 d . . .
O52 O -0.0360(4) 0.1466(6) 0.2982(3) 0.042(3) Uani 1 1 d . . .
O53 O -0.1150(4) 0.2296(6) 0.2414(2) 0.037(2) Uani 1 1 d . . .
O54 O -0.2845(3) 0.2477(5) 0.2286(2) 0.034(2) Uani 1 1 d . . .
O55 O -0.2137(3) 0.2599(5) 0.1804(2) 0.027(2) Uani 1 1 d . . .
O56 O -0.2064(4) 0.1177(6) 0.2270(3) 0.040(3) Uani 1 1 d . . .
O57 O -0.3894(4) 0.2918(7) 0.2448(3) 0.051(3) Uani 1 1 d . . .
O58 O -0.3252(3) 0.3173(5) 0.1608(2) 0.029(2) Uani 1 1 d . . .
O59 O -0.3229(3) 0.4140(6) 0.2243(3) 0.046(3) Uani 1 1 d . . .
O60 O -0.3352(4) 0.2736(6) 0.0856(2) 0.044(3) Uani 1 1 d . . .
O61 O -0.2996(4) 0.1543(6) 0.1407(3) 0.044(3) Uani 1 1 d . . .
O62 O -0.4333(4) 0.2373(6) -0.0160(2) 0.044(3) Uani 1 1 d . . .
O63 O -0.3702(4) 0.1342(6) 0.0413(3) 0.053(3) Uani 1 1 d . . .
O64 O -0.4532(4) 0.2428(6) 0.0559(3) 0.048(3) Uani 1 1 d . . .
O65 O -0.5466(4) 0.2603(8) -0.0584(4) 0.090(4) Uani 1 1 d . . .
O66 O -0.4565(6) 0.3570(9) -0.0709(5) 0.131(6) Uani 1 1 d . . .
O67 O -0.4606(5) 0.1643(9) 0.2551(4) 0.104(5) Uani 1 1 d . . .
O68 O -0.3732(6) 0.2299(9) 0.3155(4) 0.104(5) Uani 1 1 d . . .
N1 N 0.3132(5) 0.3006(8) 0.3530(4) 0.042(3) Uani 1 1 d . . .
N2 N 0.3007(5) 0.3232(8) 0.2800(4) 0.044(3) Uani 1 1 d . . .
N3 N 0.1370(4) 0.3159(7) 0.2490(3) 0.033(3) Uani 1 1 d . . .
N4 N 0.1447(5) 0.3302(8) 0.3219(3) 0.041(3) Uani 1 1 d . . .
N5 N -0.0306(4) 0.3232(7) 0.2232(3) 0.032(3) Uani 1 1 d . . .
N6 N -0.0374(4) 0.3292(7) 0.2941(3) 0.030(3) Uani 1 1 d . . .
N7 N -0.1842(4) 0.2169(7) 0.2936(3) 0.028(3) Uani 1 1 d . . .
N8 N -0.1927(4) 0.3570(6) 0.2534(3) 0.024(3) Uani 1 1 d . . .
N9 N -0.4242(5) 0.3811(7) 0.1698(3) 0.036(3) Uani 1 1 d . . .
N10 N -0.4096(4) 0.2167(7) 0.1772(3) 0.032(3) Uani 1 1 d . . .
N11 N -0.2382(4) 0.3749(7) 0.1215(3) 0.029(3) Uani 1 1 d . . .
N12 N -0.2157(5) 0.2161(8) 0.1052(3) 0.034(3) Uani 1 1 d . . .
N13 N -0.3138(5) 0.2762(8) 0.0141(3) 0.042(3) Uani 1 1 d . . .
N14 N -0.3915(5) 0.3815(8) 0.0295(3) 0.041(3) Uani 1 1 d . . .
N15 N -0.4744(6) 0.1097(9) -0.0628(4) 0.064(4) Uani 1 1 d . . .
N16 N -0.3915(5) 0.2024(11) -0.0789(3) 0.055(4) Uani 1 1 d . . .
N17 N -0.4228(9) 0.3978(12) 0.2897(5) 0.082(6) Uani 1 1 d . . .
N18 N -0.5075(7) 0.3317(15) 0.2356(5) 0.088(6) Uani 1 1 d . . .
C1 C 0.3221(6) 0.2823(12) 0.3901(6) 0.060(5) Uani 1 1 d . . .
H1A H 0.3279 0.2248 0.3979 0.072 Uiso 1 1 calc R . .
C2 C 0.3234(7) 0.3440(16) 0.4175(6) 0.072(6) Uani 1 1 d . . .
H2A H 0.3285 0.3286 0.4435 0.087 Uiso 1 1 calc R . .
C3 C 0.3172(7) 0.4254(14) 0.4069(6) 0.068(6) Uani 1 1 d . . .
H3A H 0.3200 0.4688 0.4254 0.082 Uiso 1 1 calc R . .
C4 C 0.3065(7) 0.4458(11) 0.3677(6) 0.065(5) Uani 1 1 d . . .
H4A H 0.2999 0.5030 0.3595 0.078 Uiso 1 1 calc R . .
C5 C 0.3055(6) 0.3810(10) 0.3409(5) 0.041(4) Uani 1 1 d . . .
C6 C 0.2992(6) 0.3943(9) 0.3000(5) 0.037(4) Uani 1 1 d . . .
C7 C 0.2897(7) 0.4721(9) 0.2836(6) 0.062(5) Uani 1 1 d . . .
H7A H 0.2869 0.5201 0.2988 0.074 Uiso 1 1 calc R . .
C8 C 0.2842(7) 0.4816(14) 0.2452(6) 0.074(6) Uani 1 1 d . . .
H8A H 0.2800 0.5360 0.2336 0.088 Uiso 1 1 calc R . .
C9 C 0.2849(7) 0.4097(15) 0.2241(6) 0.072(6) Uani 1 1 d . . .
H9A H 0.2789 0.4140 0.1972 0.087 Uiso 1 1 calc R . .
C10 C 0.2941(7) 0.3315(13) 0.2413(5) 0.067(6) Uani 1 1 d . . .
H10A H 0.2958 0.2827 0.2264 0.080 Uiso 1 1 calc R . .
C11 C 0.1380(6) 0.3041(11) 0.2130(4) 0.047(4) Uani 1 1 d . . .
H11A H 0.1496 0.2501 0.2060 0.056 Uiso 1 1 calc R . .
C12 C 0.1229(7) 0.3658(14) 0.1854(5) 0.064(6) Uani 1 1 d . . .
H12A H 0.1221 0.3547 0.1596 0.076 Uiso 1 1 calc R . .
C13 C 0.1090(7) 0.4449(12) 0.1971(5) 0.057(5) Uani 1 1 d . . .
H13A H 0.0986 0.4899 0.1792 0.069 Uiso 1 1 calc R . .
C14 C 0.1101(6) 0.4580(10) 0.2342(4) 0.045(4) Uani 1 1 d . . .
H14A H 0.1003 0.5122 0.2420 0.054 Uiso 1 1 calc R . .
C15 C 0.1253(5) 0.3940(8) 0.2603(4) 0.020(3) Uani 1 1 d . . .
C16 C 0.1269(6) 0.4002(9) 0.3017(4) 0.033(4) Uani 1 1 d . . .
C17 C 0.1088(6) 0.4704(10) 0.3163(5) 0.056(5) Uani 1 1 d . . .
H17A H 0.0954 0.5187 0.3009 0.067 Uiso 1 1 calc R . .
C18 C 0.1103(8) 0.4699(14) 0.3543(6) 0.077(6) Uani 1 1 d . . .
H18A H 0.0958 0.5174 0.3652 0.092 Uiso 1 1 calc R . .
C19 C 0.1319(7) 0.4029(15) 0.3762(5) 0.065(6) Uani 1 1 d . . .
H19A H 0.1349 0.4039 0.4028 0.078 Uiso 1 1 calc R . .
C20 C 0.1499(6) 0.3319(13) 0.3598(5) 0.061(5) Uani 1 1 d . . .
H20A H 0.1658 0.2843 0.3752 0.073 Uiso 1 1 calc R . .
C21 C -0.0260(6) 0.3156(10) 0.1866(4) 0.042(4) Uani 1 1 d . . .
H21A H -0.0184 0.2618 0.1772 0.050 Uiso 1 1 calc R . .
C22 C -0.0322(6) 0.3855(12) 0.1635(4) 0.052(5) Uani 1 1 d . . .
H22A H -0.0286 0.3794 0.1382 0.062 Uiso 1 1 calc R . .
C23 C -0.0435(6) 0.4644(11) 0.1761(5) 0.050(4) Uani 1 1 d . . .
H23A H -0.0475 0.5127 0.1601 0.060 Uiso 1 1 calc R . .
C24 C -0.0486(6) 0.4706(11) 0.2123(5) 0.050(4) Uani 1 1 d . . .
H24A H -0.0571 0.5242 0.2215 0.060 Uiso 1 1 calc R . .
C25 C -0.0417(5) 0.4014(9) 0.2358(4) 0.033(4) Uani 1 1 d . . .
C26 C -0.0442(5) 0.4046(8) 0.2751(4) 0.021(3) Uani 1 1 d . . .
C27 C -0.0508(5) 0.4774(9) 0.2942(4) 0.039(4) Uani 1 1 d . . .
H27A H -0.0568 0.5298 0.2809 0.046 Uiso 1 1 calc R . .
C28 C -0.0488(7) 0.4753(11) 0.3329(5) 0.055(5) Uani 1 1 d . . .
H28A H -0.0530 0.5254 0.3464 0.066 Uiso 1 1 calc R . .
C29 C -0.0406(6) 0.3987(12) 0.3504(5) 0.054(5) Uani 1 1 d . . .
H29A H -0.0383 0.3956 0.3769 0.065 Uiso 1 1 calc R . .
C30 C -0.0356(6) 0.3274(10) 0.3316(4) 0.039(4) Uani 1 1 d . . .
H30A H -0.0308 0.2748 0.3448 0.047 Uiso 1 1 calc R . .
C31 C -0.1738(6) 0.1442(10) 0.3120(4) 0.042(4) Uani 1 1 d . . .
H31A H -0.1773 0.0937 0.2974 0.051 Uiso 1 1 calc R . .
C32 C -0.1581(7) 0.1375(13) 0.3515(5) 0.061(5) Uani 1 1 d . . .
H32A H -0.1487 0.0845 0.3641 0.073 Uiso 1 1 calc R . .
C33 C -0.1568(8) 0.2116(16) 0.3714(5) 0.077(7) Uani 1 1 d . . .
H33A H -0.1473 0.2107 0.3985 0.093 Uiso 1 1 calc R . .
C34 C -0.1689(7) 0.2859(13) 0.3524(5) 0.060(5) Uani 1 1 d . . .
H34A H -0.1691 0.3369 0.3663 0.072 Uiso 1 1 calc R . .
C35 C -0.1809(6) 0.2885(10) 0.3135(4) 0.042(4) Uani 1 1 d . . .
C36 C -0.1922(5) 0.3683(9) 0.2896(4) 0.034(4) Uani 1 1 d . . .
C37 C -0.1994(6) 0.4454(10) 0.3049(5) 0.047(4) Uani 1 1 d . . .
H37A H -0.1980 0.4517 0.3311 0.057 Uiso 1 1 calc R . .
C38 C -0.2088(7) 0.5138(12) 0.2801(6) 0.064(6) Uani 1 1 d . . .
H38A H -0.2153 0.5685 0.2891 0.077 Uiso 1 1 calc R . .
C39 C -0.2088(6) 0.5031(10) 0.2439(6) 0.055(5) Uani 1 1 d . . .
H39A H -0.2154 0.5501 0.2270 0.066 Uiso 1 1 calc R . .
C40 C -0.1994(5) 0.4253(9) 0.2313(4) 0.037(4) Uani 1 1 d . . .
H40A H -0.1976 0.4191 0.2056 0.045 Uiso 1 1 calc R . .
C41 C -0.4250(7) 0.4650(10) 0.1658(5) 0.053(5) Uani 1 1 d . . .
H41A H -0.3955 0.4983 0.1829 0.064 Uiso 1 1 calc R . .
C42 C -0.4677(8) 0.5040(11) 0.1374(6) 0.065(5) Uani 1 1 d . . .
H42A H -0.4680 0.5640 0.1352 0.078 Uiso 1 1 calc R . .
C43 C -0.5102(7) 0.4565(12) 0.1120(5) 0.062(5) Uani 1 1 d . . .
H43A H -0.5398 0.4832 0.0922 0.074 Uiso 1 1 calc R . .
C44 C -0.5093(6) 0.3704(11) 0.1158(4) 0.047(4) Uani 1 1 d . . .
H44A H -0.5381 0.3360 0.0988 0.056 Uiso 1 1 calc R . .
C45 C -0.4643(6) 0.3340(10) 0.1457(4) 0.041(4) Uani 1 1 d . . .
C46 C -0.4596(6) 0.2429(10) 0.1517(4) 0.040(4) Uani 1 1 d . . .
C47 C -0.5030(8) 0.1862(12) 0.1346(6) 0.076(6) Uani 1 1 d . . .
H47A H -0.5390 0.2057 0.1174 0.091 Uiso 1 1 calc R . .
C48 C -0.4947(8) 0.1007(13) 0.1421(5) 0.073(6) Uani 1 1 d . . .
H48A H -0.5233 0.0603 0.1291 0.087 Uiso 1 1 calc R . .
C49 C -0.4428(8) 0.0752(11) 0.1696(5) 0.062(5) Uani 1 1 d . . .
H49A H -0.4357 0.0173 0.1763 0.074 Uiso 1 1 calc R . .
C50 C -0.4025(7) 0.1369(10) 0.1865(4) 0.046(4) Uani 1 1 d . . .
H50A H -0.3680 0.1205 0.2059 0.055 Uiso 1 1 calc R . .
C51 C -0.2544(6) 0.4534(11) 0.1279(4) 0.041(4) Uani 1 1 d . . .
H51A H -0.2878 0.4608 0.1379 0.049 Uiso 1 1 calc R . .
C52 C -0.2250(7) 0.5237(9) 0.1205(4) 0.044(4) Uani 1 1 d . . .
H52A H -0.2374 0.5786 0.1259 0.052 Uiso 1 1 calc R . .
C53 C -0.1773(6) 0.5141(10) 0.1054(4) 0.042(4) Uani 1 1 d . . .
H53A H -0.1557 0.5619 0.1006 0.050 Uiso 1 1 calc R . .
C54 C -0.1622(6) 0.4357(11) 0.0976(4) 0.047(4) Uani 1 1 d . . .
H54A H -0.1307 0.4283 0.0859 0.056 Uiso 1 1 calc R . .
C55 C -0.1917(6) 0.3648(9) 0.1062(4) 0.032(4) Uani 1 1 d . . .
C56 C -0.1795(6) 0.2760(10) 0.0972(4) 0.035(4) Uani 1 1 d . . .
C57 C -0.1351(6) 0.2552(10) 0.0806(4) 0.042(4) Uani 1 1 d . . .
H57A H -0.1096 0.2982 0.0758 0.050 Uiso 1 1 calc R . .
C58 C -0.1271(6) 0.1728(10) 0.0710(4) 0.041(4) Uani 1 1 d . . .
H58A H -0.0957 0.1577 0.0602 0.049 Uiso 1 1 calc R . .
C59 C -0.1660(7) 0.1133(11) 0.0775(4) 0.052(5) Uani 1 1 d . . .
H59A H -0.1633 0.0562 0.0699 0.062 Uiso 1 1 calc R . .
C60 C -0.2086(6) 0.1365(9) 0.0949(4) 0.041(4) Uani 1 1 d . . .
H60A H -0.2343 0.0940 0.1000 0.049 Uiso 1 1 calc R . .
C61 C -0.2779(6) 0.2160(10) 0.0063(4) 0.045(4) Uani 1 1 d . . .
H61A H -0.2848 0.1582 0.0110 0.053 Uiso 1 1 calc R . .
C62 C -0.2311(6) 0.2377(11) -0.0084(4) 0.054(5) Uani 1 1 d . . .
H62A H -0.2045 0.1955 -0.0128 0.064 Uiso 1 1 calc R . .
C63 C -0.2233(7) 0.3207(14) -0.0167(5) 0.067(6) Uani 1 1 d . . .
H63A H -0.1920 0.3362 -0.0276 0.081 Uiso 1 1 calc R . .
C64 C -0.2607(8) 0.3810(12) -0.0094(5) 0.062(5) Uani 1 1 d . . .
H64A H -0.2560 0.4385 -0.0156 0.074 Uiso 1 1 calc R . .
C65 C -0.3064(6) 0.3575(10) 0.0077(5) 0.043(4) Uani 1 1 d . . .
C66 C -0.3480(7) 0.4192(10) 0.0167(4) 0.047(4) Uani 1 1 d . . .
C67 C -0.3432(8) 0.5037(13) 0.0153(6) 0.082(6) Uani 1 1 d . . .
H67A H -0.3119 0.5284 0.0067 0.098 Uiso 1 1 calc R . .
C68 C -0.3832(10) 0.5543(12) 0.0261(6) 0.093(7) Uani 1 1 d . . .
H68A H -0.3797 0.6141 0.0253 0.111 Uiso 1 1 calc R . .
C69 C -0.4265(8) 0.5198(11) 0.0376(6) 0.080(7) Uani 1 1 d . . .
H69A H -0.4554 0.5549 0.0442 0.096 Uiso 1 1 calc R . .
C70 C -0.4304(7) 0.4347(11) 0.0401(5) 0.056(5) Uani 1 1 d . . .
H70A H -0.4612 0.4112 0.0496 0.067 Uiso 1 1 calc R . .
C71 C -0.5195(9) 0.0649(15) -0.0557(6) 0.092(7) Uani 1 1 d . . .
H71A H -0.5558 0.0923 -0.0558 0.110 Uiso 1 1 calc R . .
C72 C -0.5131(11) -0.0206(16) -0.0485(7) 0.110(9) Uani 1 1 d . . .
H72A H -0.5467 -0.0527 -0.0468 0.132 Uiso 1 1 calc R . .
C73 C -0.4602(12) -0.0599(16) -0.0439(7) 0.107(8) Uani 1 1 d . . .
H73A H -0.4544 -0.1171 -0.0357 0.129 Uiso 1 1 calc R . .
C74 C -0.4147(11) -0.0125(16) -0.0517(6) 0.093(7) Uani 1 1 d . . .
H74A H -0.3772 -0.0383 -0.0500 0.112 Uiso 1 1 calc R . .
C75 C -0.4232(8) 0.0711(13) -0.0620(5) 0.060(5) Uani 1 1 d . . .
C76 C -0.3784(7) 0.1196(12) -0.0730(5) 0.057(5) Uani 1 1 d . . .
C77 C -0.3260(7) 0.0885(13) -0.0783(5) 0.073(6) Uani 1 1 d . . .
H77A H -0.3167 0.0305 -0.0730 0.088 Uiso 1 1 calc R . .
C78 C -0.2874(9) 0.137(2) -0.0906(7) 0.119(11) Uani 1 1 d . . .
H78A H -0.2509 0.1146 -0.0932 0.143 Uiso 1 1 calc R . .
C79 C -0.3029(9) 0.2214(18) -0.0994(5) 0.095(8) Uani 1 1 d . . .
H79A H -0.2789 0.2563 -0.1105 0.114 Uiso 1 1 calc R . .
C80 C -0.3565(8) 0.2556(14) -0.0913(5) 0.076(6) Uani 1 1 d . . .
H80A H -0.3661 0.3141 -0.0949 0.091 Uiso 1 1 calc R . .
C81 C -0.3723(11) 0.4242(17) 0.3162(7) 0.100(8) Uani 1 1 d . . .
H81A H -0.3490 0.3846 0.3337 0.120 Uiso 1 1 calc R . .
C82 C -0.3547(11) 0.510(2) 0.3176(8) 0.130(10) Uani 1 1 d . . .
H82A H -0.3222 0.5302 0.3376 0.156 Uiso 1 1 calc R . .
C83 C -0.3856(11) 0.5633(16) 0.2896(8) 0.105(8) Uani 1 1 d U . .
H83A H -0.3730 0.6202 0.2886 0.126 Uiso 1 1 calc R . .
C84 C -0.4357(9) 0.5331(18) 0.2625(6) 0.105(8) Uani 1 1 d . . .
H84A H -0.4584 0.5694 0.2431 0.126 Uiso 1 1 calc R . .
C85 C -0.4516(10) 0.4511(17) 0.2644(8) 0.086(8) Uani 1 1 d . . .
C86 C -0.5032(9) 0.417(2) 0.2359(7) 0.088(8) Uani 1 1 d . . .
C87 C -0.5469(9) 0.4648(17) 0.2110(7) 0.111(8) Uani 1 1 d . . .
H87A H -0.5448 0.5248 0.2122 0.134 Uiso 1 1 calc R . .
C88 C -0.5945(9) 0.4253(14) 0.1837(6) 0.089(7) Uani 1 1 d U . .
H88A H -0.6237 0.4574 0.1658 0.107 Uiso 1 1 calc R . .
C89 C -0.5964(10) 0.3414(16) 0.1844(7) 0.099(7) Uani 1 1 d U . .
H89A H -0.6284 0.3129 0.1669 0.118 Uiso 1 1 calc R . .
C90 C -0.5522(10) 0.2928(15) 0.2103(6) 0.088(7) Uani 1 1 d . . .
H90A H -0.5544 0.2327 0.2098 0.106 Uiso 1 1 calc R . .

loop_
_atom_site_aniso_label
_atom_site_aniso_U_11
_atom_site_aniso_U_22
_atom_site_aniso_U_33
_atom_site_aniso_U_23
_atom_site_aniso_U_13
_atom_site_aniso_U_12
Mo1 0.0268(7) 0.0892(13) 0.0501(10) 0.0046(9) 0.0090(7) 0.0006(8)
Mo2 0.0269(7) 0.0669(11) 0.0538(10) 0.0133(8) 0.0034(7) 0.0037(7)
Mo3 0.0643(10) 0.0651(12) 0.0290(8) -0.0079(8) -0.0036(8) 0.0018(8)
Mo4 0.0566(9) 0.0577(11) 0.0488(10) -0.0124(8) 0.0304(8) -0.0066(8)
Mo5 0.0582(9) 0.0420(9) 0.0308(8) 0.0079(7) -0.0008(7) 0.0011(7)
Mo6 0.0430(8) 0.0391(9) 0.0439(9) 0.0017(7) 0.0176(7) -0.0030(7)
Mo7 0.0523(9) 0.0374(9) 0.0382(9) -0.0062(7) 0.0135(7) -0.0024(7)
Mo8 0.0483(9) 0.0479(10) 0.0456(9) -0.0043(7) 0.0220(8) -0.0100(7)
Mo9 0.0458(8) 0.0415(9) 0.0441(9) 0.0043(7) 0.0027(7) 0.0091(7)
Mo10 0.0579(9) 0.0495(10) 0.0259(8) -0.0036(7) -0.0007(7) 0.0068(7)
Mo11 0.0484(9) 0.0502(10) 0.0488(9) -0.0099(8) 0.0264(8) -0.0038(7)
Mo12 0.0449(8) 0.0376(9) 0.0382(8) -0.0031(7) 0.0098(7) 0.0027(7)
P1 0.0233(19) 0.032(2) 0.023(2) 0.0002(17) 0.0079(17) 0.0054(16)
O1 0.035(5) 0.036(6) 0.038(6) 0.000(5) -0.001(5) 0.001(4)
O2 0.036(6) 0.044(7) 0.035(6) 0.004(5) 0.005(5) 0.002(5)
O3 0.063(7) 0.035(7) 0.054(7) 0.014(5) 0.008(6) 0.016(5)
O4 0.034(5) 0.049(7) 0.034(6) 0.001(5) 0.011(5) 0.015(5)
O5 0.037(6) 0.048(7) 0.046(6) 0.005(5) 0.017(5) 0.002(5)
O6 0.040(6) 0.050(7) 0.049(7) 0.002(5) 0.009(5) 0.012(5)
O7 0.040(6) 0.046(7) 0.037(6) 0.001(5) 0.007(5) -0.002(5)
O8 0.032(5) 0.051(7) 0.030(6) 0.000(5) 0.004(5) 0.012(5)
O9 0.036(6) 0.046(7) 0.036(6) 0.006(5) -0.001(5) -0.005(5)
O10 0.051(6) 0.042(7) 0.040(6) -0.008(5) 0.012(5) 0.006(5)
O11 0.053(6) 0.046(7) 0.035(6) -0.004(5) 0.008(5) 0.003(5)
O12 0.055(6) 0.042(7) 0.030(6) -0.002(5) 0.009(5) -0.002(5)
O13 0.035(5) 0.051(7) 0.028(6) -0.001(5) 0.010(5) 0.010(5)
O14 0.041(6) 0.047(7) 0.020(5) 0.000(5) 0.000(5) 0.000(5)
O15 0.062(7) 0.025(6) 0.052(7) -0.027(5) 0.017(6) -0.019(5)
O16 0.054(6) 0.040(7) 0.030(6) -0.011(5) 0.008(5) 0.000(5)
O17 0.025(5) 0.096(10) 0.065(8) 0.007(7) 0.021(6) 0.000(6)
O18 0.043(6) 0.046(7) 0.044(6) 0.008(5) 0.013(5) -0.008(5)
O19 0.045(6) 0.045(7) 0.034(6) -0.008(5) 0.015(5) 0.002(5)
O20 0.051(6) 0.043(7) 0.037(6) -0.008(5) 0.009(5) -0.007(5)
O21 0.048(6) 0.041(7) 0.049(7) 0.003(5) 0.023(6) 0.003(5)
O22 0.075(7) 0.058(8) 0.025(6) -0.013(5) -0.003(6) 0.003(6)
O23 0.053(6) 0.040(7) 0.037(6) -0.001(5) -0.002(5) 0.002(5)
O24 0.039(6) 0.060(8) 0.040(6) -0.001(6) -0.005(5) 0.009(5)
O25 0.031(5) 0.045(7) 0.048(6) -0.007(5) 0.006(5) 0.011(5)
O26 0.048(6) 0.060(8) 0.047(7) 0.016(6) 0.021(6) -0.009(5)
O27 0.031(5) 0.043(7) 0.040(6) 0.008(5) 0.006(5) 0.007(5)
O28 0.035(6) 0.057(7) 0.038(6) 0.005(5) 0.003(5) 0.012(5)
O29 0.063(7) 0.061(8) 0.057(7) -0.020(6) 0.046(6) -0.005(6)
O30 0.067(7) 0.071(9) 0.030(6) -0.009(6) -0.023(6) 0.001(6)
O31 0.038(6) 0.037(6) 0.033(6) 0.005(5) 0.006(5) 0.006(5)
O32 0.023(5) 0.082(9) 0.083(9) 0.016(7) -0.001(6) 0.018(5)
O33 0.058(7) 0.069(8) 0.053(7) -0.014(6) 0.035(6) -0.039(6)
O34 0.044(6) 0.054(7) 0.038(6) -0.012(5) 0.015(5) 0.015(5)
O35 0.040(6) 0.051(7) 0.041(6) -0.001(5) 0.006(5) 0.008(5)
O36 0.052(6) 0.050(7) 0.048(7) 0.024(6) 0.000(6) 0.011(5)
O37 0.074(7) 0.059(8) 0.056(7) -0.013(6) 0.050(7) -0.010(6)
O38 0.048(6) 0.061(8) 0.034(6) -0.006(5) 0.005(5) -0.010(5)
O39 0.034(6) 0.056(8) 0.064(8) -0.005(6) 0.018(6) 0.006(5)
O40 0.056(7) 0.070(8) 0.043(7) 0.011(6) 0.015(6) 0.004(6)
Mo13 0.0281(7) 0.0341(9) 0.0631(10) -0.0057(8) 0.0047(7) -0.0023(6)
Mo14 0.0268(7) 0.0279(8) 0.0644(10) 0.0006(7) 0.0033(7) 0.0000(6)
Mo15 0.0220(6) 0.0233(7) 0.0441(8) -0.0018(6) 0.0047(6) 0.0024(5)
Mo16 0.0231(6) 0.0294(8) 0.0280(7) 0.0012(6) 0.0050(6) 0.0003(5)
Mo17 0.0221(6) 0.0430(9) 0.0320(8) -0.0021(6) 0.0060(6) -0.0001(6)
Mo18 0.0278(7) 0.0392(8) 0.0288(7) 0.0015(6) 0.0064(6) -0.0001(6)
Mo19 0.0334(7) 0.0408(9) 0.0339(8) 0.0006(7) 0.0075(6) -0.0066(6)
Mo20 0.0525(9) 0.0847(14) 0.0425(10) 0.0132(9) 0.0049(8) 0.0236(9)
Mo21 0.0657(11) 0.1142(17) 0.0644(12) -0.0054(11) 0.0355(11) -0.0281(11)
V1 0.0148(12) 0.0396(16) 0.0288(14) 0.0059(12) 0.0017(11) -0.0042(11)
O41 0.032(6) 0.059(8) 0.071(8) -0.010(6) 0.011(6) -0.002(5)
O42 0.114(12) 0.28(2) 0.115(13) -0.006(14) 0.086(11) -0.051(13)
O43 0.120(9) 0.172(10) 0.128(9) -0.007(8) 0.026(8) -0.038(8)
O44 0.121(9) 0.155(10) 0.208(11) -0.002(9) 0.024(8) -0.033(8)
O45 0.026(5) 0.040(7) 0.080(8) 0.002(6) 0.000(6) 0.002(5)
O46 0.046(7) 0.075(9) 0.080(9) -0.043(7) 0.005(6) -0.013(6)
O47 0.045(7) 0.050(8) 0.103(10) 0.025(7) 0.014(7) 0.005(5)
O48 0.021(5) 0.042(7) 0.059(7) -0.008(5) 0.001(5) 0.005(4)
O49 0.051(7) 0.072(9) 0.130(12) 0.052(8) 0.011(8) 0.014(6)
O50 0.035(6) 0.043(7) 0.107(10) -0.041(7) 0.000(6) -0.002(5)
O51 0.042(6) 0.057(8) 0.067(8) -0.024(6) 0.020(6) 0.002(5)
O52 0.046(6) 0.030(6) 0.048(7) 0.015(5) 0.007(5) 0.007(5)
O53 0.030(5) 0.044(7) 0.035(6) -0.003(5) 0.005(5) -0.001(5)
O54 0.032(5) 0.041(6) 0.030(6) 0.003(5) 0.009(5) 0.009(4)
O55 0.018(4) 0.030(6) 0.039(6) 0.007(5) 0.017(4) 0.003(4)
O56 0.043(6) 0.032(6) 0.041(6) -0.006(5) 0.003(5) -0.002(5)
O57 0.026(5) 0.088(9) 0.043(7) 0.009(6) 0.017(5) 0.001(5)
O58 0.028(5) 0.036(6) 0.026(5) 0.002(4) 0.014(4) 0.011(4)
O59 0.020(5) 0.053(7) 0.057(7) -0.025(6) -0.003(5) -0.002(5)
O60 0.028(5) 0.075(8) 0.024(6) -0.004(5) -0.001(5) -0.001(5)
O61 0.044(6) 0.043(7) 0.044(7) 0.008(5) 0.012(5) -0.012(5)
O62 0.045(6) 0.050(7) 0.030(6) -0.008(5) -0.003(5) -0.016(5)
O63 0.055(7) 0.044(7) 0.064(8) 0.008(6) 0.026(6) 0.006(5)
O64 0.028(5) 0.055(7) 0.059(7) 0.002(6) 0.010(5) -0.002(5)
O65 0.039(7) 0.125(12) 0.103(11) -0.010(9) 0.015(7) 0.017(7)
O66 0.154(13) 0.082(12) 0.177(16) 0.080(11) 0.080(13) 0.034(10)
O67 0.086(9) 0.105(12) 0.118(12) -0.010(10) 0.022(9) -0.045(8)
O68 0.091(10) 0.148(14) 0.065(9) -0.001(9) 0.006(8) -0.030(9)
N1 0.032(7) 0.043(9) 0.047(9) 0.010(7) 0.006(7) 0.007(6)
N2 0.021(6) 0.055(10) 0.052(9) 0.001(8) 0.002(6) 0.001(6)
N3 0.027(6) 0.048(9) 0.026(7) -0.017(6) 0.012(6) -0.013(6)
N4 0.033(7) 0.053(9) 0.032(8) -0.002(7) 0.000(6) -0.009(6)
N5 0.032(7) 0.034(8) 0.036(8) -0.006(6) 0.022(6) -0.008(5)
N6 0.034(7) 0.027(7) 0.029(7) -0.001(6) 0.008(6) 0.005(5)
N7 0.020(6) 0.029(7) 0.032(7) 0.004(6) 0.002(5) -0.005(5)
N8 0.033(7) 0.006(6) 0.038(8) 0.005(5) 0.018(6) 0.008(5)
N9 0.038(7) 0.032(8) 0.040(8) 0.004(6) 0.017(7) 0.010(6)
N10 0.025(6) 0.027(8) 0.047(8) 0.007(6) 0.013(6) 0.006(5)
N11 0.023(6) 0.035(8) 0.026(7) 0.003(6) 0.002(5) 0.010(5)
N12 0.027(7) 0.046(9) 0.026(7) -0.003(6) 0.001(6) -0.005(6)
N13 0.034(7) 0.050(10) 0.035(8) -0.006(7) -0.004(6) 0.003(7)
N14 0.041(8) 0.045(9) 0.034(8) 0.002(6) 0.004(6) -0.005(7)
N15 0.047(9) 0.067(11) 0.076(11) -0.021(9) 0.013(8) -0.007(8)
N16 0.033(8) 0.099(13) 0.031(8) 0.010(8) 0.004(7) 0.006(8)
N17 0.077(13) 0.109(17) 0.069(13) 0.010(12) 0.034(11) 0.029(12)
N18 0.054(11) 0.17(2) 0.059(12) -0.038(14) 0.040(10) -0.020(13)
C1 0.031(9) 0.076(15) 0.071(14) 0.033(12) 0.011(10) 0.004(9)
C2 0.041(11) 0.12(2) 0.061(14) -0.023(15) 0.028(10) -0.005(13)
C3 0.045(11) 0.095(17) 0.070(15) -0.062(14) 0.023(11) -0.011(11)
C4 0.062(12) 0.046(12) 0.088(16) -0.014(11) 0.024(12) 0.007(9)
C5 0.028(8) 0.043(11) 0.057(12) -0.012(9) 0.019(8) -0.005(7)
C6 0.028(8) 0.029(10) 0.055(11) 0.013(8) 0.013(8) 0.004(7)
C7 0.067(12) 0.015(10) 0.101(16) 0.018(10) 0.017(12) 0.010(8)
C8 0.052(12) 0.091(18) 0.077(16) 0.028(14) 0.017(12) 0.016(11)
C9 0.059(12) 0.105(19) 0.053(13) -0.002(14) 0.017(11) 0.006(13)
C10 0.052(11) 0.097(17) 0.043(12) 0.012(12) -0.001(10) 0.004(11)
C11 0.021(8) 0.080(14) 0.033(10) -0.024(10) -0.002(8) 0.010(8)
C12 0.053(11) 0.107(18) 0.028(11) 0.000(12) 0.007(9) -0.037(11)
C13 0.066(12) 0.053(13) 0.044(12) 0.016(10) -0.001(10) -0.025(10)
C14 0.046(10) 0.050(11) 0.034(10) 0.012(9) -0.001(8) 0.000(8)
C15 0.022(7) 0.012(8) 0.027(8) 0.001(6) 0.008(6) -0.004(6)
C16 0.029(8) 0.023(9) 0.047(10) -0.002(8) 0.010(8) 0.010(7)
C17 0.051(10) 0.034(11) 0.073(14) -0.013(10) 0.002(10) -0.010(8)
C18 0.066(13) 0.12(2) 0.044(13) -0.032(13) 0.010(12) 0.014(12)
C19 0.050(12) 0.13(2) 0.021(10) -0.024(12) 0.017(9) -0.035(12)
C20 0.037(10) 0.113(17) 0.030(11) 0.011(11) 0.007(9) 0.001(10)
C21 0.026(8) 0.063(12) 0.034(9) -0.017(9) 0.002(7) -0.018(8)
C22 0.050(10) 0.079(14) 0.020(9) 0.028(10) -0.002(8) -0.013(10)
C23 0.045(10) 0.042(12) 0.060(13) 0.016(9) 0.011(9) -0.014(8)
C24 0.044(10) 0.058(13) 0.058(12) 0.003(10) 0.027(9) -0.002(8)
C25 0.023(8) 0.033(10) 0.042(10) -0.001(8) 0.006(7) -0.004(7)
C26 0.013(7) 0.015(8) 0.032(9) 0.004(7) 0.001(6) 0.002(5)
C27 0.028(8) 0.035(10) 0.050(11) -0.003(8) 0.005(8) 0.000(7)
C28 0.056(11) 0.057(13) 0.060(13) -0.017(10) 0.030(10) -0.003(9)
C29 0.052(11) 0.072(14) 0.033(10) -0.029(10) 0.001(9) -0.005(10)
C30 0.040(9) 0.043(11) 0.034(10) 0.012(8) 0.008(8) 0.002(8)
C31 0.034(9) 0.044(11) 0.047(11) 0.010(8) 0.008(8) 0.006(7)
C32 0.061(12) 0.093(16) 0.029(11) 0.022(11) 0.013(10) 0.007(11)
C33 0.086(15) 0.13(2) 0.017(10) -0.001(13) 0.023(10) -0.012(15)
C34 0.040(10) 0.093(17) 0.046(12) -0.030(11) 0.009(9) -0.015(10)
C35 0.031(8) 0.054(12) 0.041(10) -0.025(9) 0.011(8) 0.001(8)
C36 0.019(7) 0.032(10) 0.050(11) -0.010(8) 0.009(8) 0.000(6)
C37 0.044(10) 0.035(11) 0.064(12) -0.018(9) 0.016(9) -0.005(8)
C38 0.030(10) 0.057(14) 0.106(17) -0.030(13) 0.020(12) -0.012(9)
C39 0.029(9) 0.022(10) 0.105(16) 0.012(10) 0.004(11) -0.016(7)
C40 0.027(8) 0.034(10) 0.049(10) -0.008(8) 0.005(8) -0.001(7)
C41 0.048(10) 0.032(11) 0.075(13) 0.008(9) 0.008(10) 0.009(8)
C42 0.058(12) 0.048(13) 0.092(16) 0.009(11) 0.024(12) 0.008(10)
C43 0.063(12) 0.061(14) 0.056(12) 0.024(11) 0.006(10) 0.032(10)
C44 0.037(9) 0.062(13) 0.034(10) 0.002(9) -0.003(8) -0.002(8)
C45 0.020(8) 0.057(12) 0.043(10) 0.011(9) 0.003(8) 0.005(8)
C46 0.032(9) 0.036(10) 0.051(11) 0.011(8) 0.010(8) -0.001(8)
C47 0.062(12) 0.045(13) 0.107(17) 0.010(12) 0.000(12) -0.002(10)
C48 0.056(12) 0.083(17) 0.076(15) -0.024(12) 0.013(11) -0.031(11)
C49 0.079(13) 0.036(11) 0.072(14) -0.012(10) 0.024(12) -0.004(10)
C50 0.053(10) 0.035(11) 0.049(11) 0.009(9) 0.015(9) -0.001(8)
C51 0.021(8) 0.080(14) 0.018(8) 0.020(8) 0.002(7) 0.027(8)
C52 0.070(11) 0.027(10) 0.036(10) 0.006(8) 0.018(9) -0.008(8)
C53 0.049(10) 0.033(10) 0.045(10) 0.006(8) 0.018(9) -0.016(8)
C54 0.047(10) 0.065(13) 0.038(10) 0.010(9) 0.028(8) 0.002(9)
C55 0.029(8) 0.049(11) 0.011(8) 0.002(7) -0.005(7) -0.012(7)
C56 0.028(8) 0.062(12) 0.015(8) -0.012(7) 0.002(7) 0.006(8)
C57 0.040(9) 0.045(11) 0.041(10) -0.008(8) 0.010(8) -0.003(8)
C58 0.037(9) 0.043(11) 0.044(10) -0.003(8) 0.012(8) 0.027(8)
C59 0.051(11) 0.071(14) 0.033(10) -0.008(9) 0.011(9) 0.015(10)
C60 0.056(10) 0.029(10) 0.038(10) -0.008(8) 0.013(9) 0.005(8)
C61 0.036(9) 0.056(12) 0.040(10) 0.006(8) 0.008(8) -0.009(8)
C62 0.036(9) 0.069(14) 0.058(12) -0.003(10) 0.015(9) -0.001(9)
C63 0.049(12) 0.096(18) 0.062(13) 0.002(12) 0.024(10) -0.028(12)
C64 0.069(13) 0.059(14) 0.052(12) 0.000(10) 0.007(11) -0.019(11)
C65 0.029(9) 0.035(11) 0.058(12) 0.000(9) -0.002(8) -0.004(8)
C66 0.059(11) 0.028(10) 0.046(11) -0.016(8) 0.000(9) -0.011(9)
C67 0.061(13) 0.077(17) 0.117(18) -0.013(13) 0.042(13) -0.036(12)
C68 0.104(18) 0.028(12) 0.15(2) 0.006(13) 0.042(17) 0.007(12)
C69 0.071(14) 0.027(12) 0.126(19) -0.010(12) -0.004(13) 0.007(10)
C70 0.045(10) 0.055(13) 0.077(13) 0.001(10) 0.033(10) 0.001(9)
C71 0.075(15) 0.11(2) 0.107(18) -0.054(15) 0.045(14) -0.036(14)
C72 0.095(18) 0.078(19) 0.15(2) -0.034(18) 0.027(18) -0.062(15)
C73 0.11(2) 0.10(2) 0.11(2) -0.033(16) 0.019(18) 0.012(18)
C74 0.11(2) 0.09(2) 0.075(16) -0.020(14) 0.019(15) -0.004(16)
C75 0.048(12) 0.062(14) 0.063(13) -0.017(11) 0.004(10) 0.006(11)
C76 0.042(11) 0.058(14) 0.059(12) -0.013(10) -0.008(9) 0.010(10)
C77 0.030(10) 0.101(17) 0.065(13) -0.033(12) -0.026(10) 0.026(11)
C78 0.023(12) 0.21(3) 0.12(2) 0.02(2) 0.022(13) 0.017(17)
C79 0.063(15) 0.19(3) 0.039(12) 0.001(15) 0.020(11) -0.013(16)
C80 0.062(13) 0.121(19) 0.042(12) 0.004(12) 0.010(11) 0.001(13)
C81 0.100(19) 0.10(2) 0.09(2) -0.005(16) 0.008(16) 0.022(16)
C82 0.13(2) 0.14(3) 0.13(2) -0.03(2) 0.03(2) 0.01(2)
C83 0.102(11) 0.100(11) 0.116(12) -0.011(9) 0.033(9) 0.006(9)
C84 0.076(15) 0.12(2) 0.093(18) -0.027(17) -0.018(14) 0.022(15)
C85 0.073(17) 0.076(19) 0.12(2) -0.049(17) 0.052(17) -0.003(14)
C86 0.031(12) 0.16(3) 0.079(18) -0.002(19) 0.021(12) 0.016(16)
C87 0.054(14) 0.16(3) 0.12(2) 0.005(19) 0.020(15) -0.010(15)
C88 0.083(10) 0.097(10) 0.093(10) 0.005(8) 0.032(8) 0.015(8)
C89 0.086(10) 0.120(11) 0.093(11) 0.001(9) 0.029(8) 0.001(9)
C90 0.083(16) 0.12(2) 0.077(16) 0.002(15) 0.044(14) -0.012(15)

loop_
_atom_type_symbol
_atom_type_description
_atom_type_scat_dispersion_real
_atom_type_scat_dispersion_imag
_atom_type_scat_source
C C 0.0033 0.0016 'International Tables Vol C Tables 4.2.6.8 and 6.1.1.4'
H H 0.0000 0.0000 'International Tables Vol C Tables 4.2.6.8 and 6.1.1.4'
N N 0.0061 0.0033 'International Tables Vol C Tables 4.2.6.8 and 6.1.1.4'
O O 0.0106 0.0060 'International Tables Vol C Tables 4.2.6.8 and 6.1.1.4'
P P 0.1023 0.0942 'International Tables Vol C Tables 4.2.6.8 and 6.1.1.4'
V V 0.3005 0.5294 'International Tables Vol C Tables 4.2.6.8 and 6.1.1.4'
Mo Mo -1.6832 0.6857 'International Tables Vol C Tables 4.2.6.8 and 6.1.1.4'

loop_
_geom_angle_atom_site_label_1
_geom_angle_atom_site_label_2
_geom_angle_atom_site_label_3
_geom_angle
_geom_angle_site_symmetry_1
_geom_angle_site_symmetry_3
_geom_angle_publ_flag
O17 Mo1 O28 103.1(5) . . ?
O17 Mo1 O38 100.7(5) . . ?
O28 Mo1 O38 92.5(4) . . ?
O17 Mo1 O35 101.8(5) . . ?
O28 Mo1 O35 84.3(4) . . ?
O38 Mo1 O35 157.4(4) . . ?
O17 Mo1 O39 99.8(5) . . ?
O28 Mo1 O39 156.4(4) . . ?
O38 Mo1 O39 88.9(4) . . ?
O35 Mo1 O39 85.4(4) . . ?
O17 Mo1 O27 170.0(4) . . ?
O28 Mo1 O27 85.8(3) . . ?
O38 Mo1 O27 73.9(3) . . ?
O35 Mo1 O27 83.5(3) . . ?
O39 Mo1 O27 72.0(3) . . ?
O32 Mo2 O9 101.8(5) . . ?
O32 Mo2 O24 102.6(5) . . ?
O9 Mo2 O24 90.2(4) . . ?
O32 Mo2 O6 101.8(5) . . ?
O9 Mo2 O6 87.8(4) . . ?
O24 Mo2 O6 155.5(4) . . ?
O32 Mo2 O21 102.4(5) . . ?
O9 Mo2 O21 155.8(4) . . ?
O24 Mo2 O21 85.2(4) . . ?
O6 Mo2 O21 86.7(4) . . ?
O32 Mo2 O1 171.5(5) . . ?
O9 Mo2 O1 72.8(3) . . ?
O24 Mo2 O1 84.2(3) . . ?
O6 Mo2 O1 71.9(3) . . ?
O21 Mo2 O1 83.1(3) . . ?
O30 Mo3 O24 101.5(5) . . ?
O30 Mo3 O11 102.4(5) . . ?
O24 Mo3 O11 85.1(4) . . ?
O30 Mo3 O40 101.9(5) . . ?
O24 Mo3 O40 156.6(4) . . ?
O11 Mo3 O40 89.2(4) . . ?
O30 Mo3 O23 100.9(5) . . ?
O24 Mo3 O23 88.6(4) . . ?
O11 Mo3 O23 156.7(4) . . ?
O40 Mo3 O23 87.7(4) . . ?
O30 Mo3 O25 171.0(4) . . ?
O24 Mo3 O25 85.0(3) . . ?
O11 Mo3 O25 84.2(3) . . ?
O40 Mo3 O25 71.8(4) . . ?
O23 Mo3 O25 73.0(3) . . ?
O29 Mo4 O35 103.1(4) . . ?
O29 Mo4 O40 100.3(5) . . ?
O35 Mo4 O40 156.5(4) . . ?
O29 Mo4 O20 102.0(4) . . ?
O35 Mo4 O20 85.5(4) . . ?
O40 Mo4 O20 88.2(4) . . ?
O29 Mo4 O18 101.0(4) . . ?
O35 Mo4 O18 90.7(4) . . ?
O40 Mo4 O18 86.3(4) . . ?
O20 Mo4 O18 156.9(4) . . ?
O29 Mo4 O25 169.7(4) . . ?
O35 Mo4 O25 84.9(3) . . ?
O40 Mo4 O25 72.0(4) . . ?
O20 Mo4 O25 84.9(3) . . ?
O18 Mo4 O25 72.1(3) . . ?
O36 Mo5 O21 103.4(4) . . ?
O36 Mo5 O11 102.8(5) . . ?
O21 Mo5 O11 87.1(4) . . ?
O36 Mo5 O34 101.9(5) . . ?
O21 Mo5 O34 90.5(4) . . ?
O11 Mo5 O34 155.1(4) . . ?
O36 Mo5 O14 99.6(4) . . ?
O21 Mo5 O14 157.0(4) . . ?
O11 Mo5 O14 87.7(4) . . ?
O34 Mo5 O14 84.9(4) . . ?
O36 Mo5 O31 169.2(4) . . ?
O21 Mo5 O31 85.5(4) . . ?
O11 Mo5 O31 83.7(3) . . ?
O34 Mo5 O31 71.4(3) . . ?
O14 Mo5 O31 71.7(3) . . ?
O26 Mo6 O10 101.3(4) . . ?
O26 Mo6 O8 103.4(4) . . ?
O10 Mo6 O8 89.7(4) . . ?
O26 Mo6 O4 102.6(4) . . ?
O10 Mo6 O4 156.0(4) . . ?
O8 Mo6 O4 85.9(4) . . ?
O26 Mo6 O9 100.3(4) . . ?
O10 Mo6 O9 87.2(4) . . ?
O8 Mo6 O9 156.2(4) . . ?
O4 Mo6 O9 87.4(4) . . ?
O26 Mo6 O1 169.1(4) . . ?
O10 Mo6 O1 72.0(4) . . ?
O8 Mo6 O1 85.4(3) . . ?
O4 Mo6 O1 84.1(4) . . ?
O9 Mo6 O1 71.3(3) . . ?
O15 Mo7 O4 102.5(4) . . ?
O15 Mo7 O13 103.5(4) . . ?
O4 Mo7 O13 86.2(4) . . ?
O15 Mo7 O23 100.1(4) . . ?
O4 Mo7 O23 89.2(4) . . ?
O13 Mo7 O23 156.4(4) . . ?
O15 Mo7 O18 100.9(4) . . ?
O4 Mo7 O18 156.7(4) . . ?
O13 Mo7 O18 88.7(4) . . ?
O23 Mo7 O18 86.5(4) . . ?
O15 Mo7 O25 169.4(4) . . ?
O4 Mo7 O25 85.5(3) . . ?
O13 Mo7 O25 83.9(4) . . ?
O23 Mo7 O25 72.7(3) . . ?
O18 Mo7 O25 71.4(3) . . ?
O33 Mo8 O14 102.6(5) . . ?
O33 Mo8 O20 100.8(4) . . ?
O14 Mo8 O20 91.9(4) . . ?
O33 Mo8 O19 103.3(4) . . ?
O14 Mo8 O19 88.3(4) . . ?
O20 Mo8 O19 155.3(4) . . ?
O33 Mo8 O28 102.4(4) . . ?
O14 Mo8 O28 155.1(4) . . ?
O20 Mo8 O28 84.2(4) . . ?
O19 Mo8 O28 85.3(4) . . ?
O33 Mo8 O31 172.7(4) . . ?
O14 Mo8 O31 72.5(3) . . ?
O20 Mo8 O31 84.9(3) . . ?
O19 Mo8 O31 71.6(3) . . ?
O28 Mo8 O31 82.6(3) . . ?
O3 Mo9 O39 101.9(4) . . ?
O3 Mo9 O12 101.3(4) . . ?
O39 Mo9 O12 88.1(4) . . ?
O3 Mo9 O13 102.4(4) . . ?
O39 Mo9 O13 89.3(4) . . ?
O12 Mo9 O13 156.1(4) . . ?
O3 Mo9 O8 100.0(4) . . ?
O39 Mo9 O8 158.0(4) . . ?
O12 Mo9 O8 89.5(4) . . ?
O13 Mo9 O8 84.1(4) . . ?
O3 Mo9 O27 171.0(4) . . ?
O39 Mo9 O27 72.7(3) . . ?
O12 Mo9 O27 71.6(3) . . ?
O13 Mo9 O27 85.0(4) . . ?
O8 Mo9 O27 85.8(3) . . ?
O22 Mo10 O7 103.0(4) . . ?
O22 Mo10 O2 103.7(4) . . ?
O7 Mo10 O2 86.8(4) . . ?
O22 Mo10 O12 102.1(4) . . ?
O7 Mo10 O12 89.6(4) . . ?
O2 Mo10 O12 154.1(4) . . ?
O22 Mo10 O38 99.8(4) . . ?
O7 Mo10 O38 157.2(4) . . ?
O2 Mo10 O38 87.3(4) . . ?
O12 Mo10 O38 86.2(4) . . ?
O22 Mo10 O27 169.8(4) . . ?
O7 Mo10 O27 85.0(3) . . ?
O2 Mo10 O27 82.9(3) . . ?
O12 Mo10 O27 71.3(3) . . ?
O38 Mo10 O27 72.4(3) . . ?
O37 Mo11 O5 103.7(4) . . ?
O37 Mo11 O6 100.3(5) . . ?
O5 Mo11 O6 90.0(4) . . ?
O37 Mo11 O7 102.8(5) . . ?
O5 Mo11 O7 86.0(4) . . ?
O6 Mo11 O7 156.9(4) . . ?
O37 Mo11 O10 99.6(4) . . ?
O5 Mo11 O10 156.6(4) . . ?
O6 Mo11 O10 87.4(4) . . ?
O7 Mo11 O10 87.3(4) . . ?
O37 Mo11 O1 168.6(4) . . ?
O5 Mo11 O1 85.1(3) . . ?
O6 Mo11 O1 72.2(3) . . ?
O7 Mo11 O1 84.8(3) . . ?
O10 Mo11 O1 72.0(3) . . ?
O16 Mo12 O2 103.5(4) . . ?
O16 Mo12 O34 101.0(4) . . ?
O2 Mo12 O34 155.4(4) . . ?
O16 Mo12 O19 100.0(4) . . ?
O2 Mo12 O19 88.5(4) . . ?
O34 Mo12 O19 87.8(4) . . ?
O16 Mo12 O5 103.3(4) . . ?
O2 Mo12 O5 85.7(4) . . ?
O34 Mo12 O5 88.1(4) . . ?
O19 Mo12 O5 156.6(4) . . ?
O16 Mo12 O31 169.9(4) . . ?
O2 Mo12 O31 83.6(3) . . ?
O34 Mo12 O31 72.1(3) . . ?
O19 Mo12 O31 72.7(3) . . ?
O5 Mo12 O31 84.1(3) . . ?
O1 P1 O31 109.6(5) . . ?
O1 P1 O25 109.0(5) . . ?
O31 P1 O25 110.0(5) . . ?
O1 P1 O27 110.3(5) . . ?
O31 P1 O27 109.1(5) . . ?
O25 P1 O27 108.8(5) . . ?
P1 O1 Mo11 125.4(5) . . ?
P1 O1 Mo2 127.2(5) . . ?
Mo11 O1 Mo2 88.9(3) . . ?
P1 O1 Mo6 125.8(5) . . ?
Mo11 O1 Mo6 88.9(3) . . ?
Mo2 O1 Mo6 88.5(3) . . ?
Mo10 O2 Mo12 151.7(5) . . ?
Mo7 O4 Mo6 149.6(5) . . ?
Mo11 O5 Mo12 150.1(5) . . ?
Mo11 O6 Mo2 127.0(5) . . ?
Mo10 O7 Mo11 150.1(5) . . ?
Mo6 O8 Mo9 150.9(5) . . ?
Mo2 O9 Mo6 127.3(5) . . ?
Mo6 O10 Mo11 127.0(5) . . ?
Mo5 O11 Mo3 150.9(5) . . ?
Mo9 O12 Mo10 127.5(5) . . ?
Mo7 O13 Mo9 151.2(5) . . ?
Mo8 O14 Mo5 126.8(5) . . ?
Mo7 O18 Mo4 126.7(5) . . ?
Mo12 O19 Mo8 125.5(5) . . ?
Mo8 O20 Mo4 151.9(5) . . ?
Mo5 O21 Mo2 149.9(5) . . ?
Mo7 O23 Mo3 125.3(5) . . ?
Mo3 O24 Mo2 151.8(6) . . ?
P1 O25 Mo4 125.9(5) . . ?
P1 O25 Mo3 125.2(5) . . ?
Mo4 O25 Mo3 89.6(3) . . ?
P1 O25 Mo7 125.8(5) . . ?
Mo4 O25 Mo7 89.8(3) . . ?
Mo3 O25 Mo7 89.0(3) . . ?
P1 O27 Mo1 126.5(5) . . ?
P1 O27 Mo9 125.6(5) . . ?
Mo1 O27 Mo9 90.2(3) . . ?
P1 O27 Mo10 124.7(5) . . ?
Mo1 O27 Mo10 88.9(3) . . ?
Mo9 O27 Mo10 89.5(3) . . ?
Mo1 O28 Mo8 152.2(5) . . ?
P1 O31 Mo12 126.2(5) . . ?
P1 O31 Mo5 124.5(5) . . ?
Mo12 O31 Mo5 89.7(3) . . ?
P1 O31 Mo8 126.2(5) . . ?
Mo12 O31 Mo8 89.8(3) . . ?
Mo5 O31 Mo8 89.0(3) . . ?
Mo12 O34 Mo5 126.8(5) . . ?
Mo4 O35 Mo1 150.1(5) . . ?
Mo1 O38 Mo10 124.9(5) . . ?
Mo9 O39 Mo1 124.7(5) . . ?
Mo4 O40 Mo3 126.5(5) . . ?
O47 Mo13 O46 107.4(6) . . ?
O47 Mo13 O45 100.3(4) . . ?
O46 Mo13 O45 102.8(5) . . ?
O47 Mo13 O41 94.2(4) . . ?
O46 Mo13 O41 90.6(4) . . ?
O45 Mo13 O41 156.3(4) . . ?
O47 Mo13 N2 161.6(5) . . ?
O46 Mo13 N2 90.1(5) . . ?
O45 Mo13 N2 80.8(4) . . ?
O41 Mo13 N2 79.6(4) . . ?
O47 Mo13 N1 92.8(5) . . ?
O46 Mo13 N1 158.0(5) . . ?
O45 Mo13 N1 81.5(4) . . ?
O41 Mo13 N1 79.0(4) . . ?
N2 Mo13 N1 69.1(5) . . ?
O50 Mo14 O49 107.0(6) . . ?
O50 Mo14 O45 101.0(4) . . ?
O49 Mo14 O45 99.2(5) . . ?
O50 Mo14 O48 91.8(4) . . ?
O49 Mo14 O48 92.3(4) . . ?
O45 Mo14 O48 159.3(4) . . ?
O50 Mo14 N4 155.7(5) . . ?
O49 Mo14 N4 94.0(6) . . ?
O45 Mo14 N4 87.1(4) . . ?
O48 Mo14 N4 74.9(4) . . ?
O50 Mo14 N3 89.3(5) . . ?
O49 Mo14 N3 161.3(5) . . ?
O45 Mo14 N3 86.1(4) . . ?
O48 Mo14 N3 77.8(4) . . ?
N4 Mo14 N3 68.2(4) . . ?
O51 Mo15 O52 106.3(5) . . ?
O51 Mo15 O48 103.8(4) . . ?
O52 Mo15 O48 105.5(4) . . ?
O51 Mo15 O53 90.0(4) . . ?
O52 Mo15 O53 88.5(4) . . ?
O48 Mo15 O53 156.2(4) . . ?
O51 Mo15 N5 90.4(5) . . ?
O52 Mo15 N5 156.0(4) . . ?
O48 Mo15 N5 86.4(4) . . ?
O53 Mo15 N5 74.1(3) . . ?
O51 Mo15 N6 157.9(4) . . ?
O52 Mo15 N6 90.7(4) . . ?
O48 Mo15 N6 84.5(4) . . ?
O53 Mo15 N6 76.1(3) . . ?
N5 Mo15 N6 69.4(4) . . ?
O56 Mo16 O53 104.0(4) . . ?
O56 Mo16 O55 106.4(4) . . ?
O53 Mo16 O55 103.3(4) . . ?
O56 Mo16 O54 89.9(4) . . ?
O53 Mo16 O54 160.0(4) . . ?
O55 Mo16 O54 86.0(3) . . ?
O56 Mo16 N8 154.1(4) . . ?
O53 Mo16 N8 87.3(4) . . ?
O55 Mo16 N8 93.1(4) . . ?
O54 Mo16 N8 74.4(3) . . ?
O56 Mo16 N7 87.7(4) . . ?
O53 Mo16 N7 86.5(4) . . ?
O55 Mo16 N7 159.9(4) . . ?
O54 Mo16 N7 79.8(3) . . ?
N8 Mo16 N7 69.5(4) . . ?
O59 Mo17 O54 107.2(4) . . ?
O59 Mo17 O57 102.9(5) . . ?
O54 Mo17 O57 101.5(4) . . ?
O59 Mo17 O58 94.9(4) . . ?
O54 Mo17 O58 86.5(3) . . ?
O57 Mo17 O58 157.2(4) . . ?
O59 Mo17 N9 84.3(4) . . ?
O54 Mo17 N9 158.3(4) . . ?
O57 Mo17 N9 93.5(4) . . ?
O58 Mo17 N9 74.0(3) . . ?
O59 Mo17 N10 154.5(4) . . ?
O54 Mo17 N10 96.7(4) . . ?
O57 Mo17 N10 80.4(4) . . ?
O58 Mo17 N10 77.4(4) . . ?
N9 Mo17 N10 70.2(4) . . ?
O61 Mo18 O60 103.5(4) . . ?
O61 Mo18 O58 106.4(4) . . ?
O60 Mo18 O58 101.7(4) . . ?
O61 Mo18 O55 90.3(4) . . ?
O60 Mo18 O55 161.7(4) . . ?
O58 Mo18 O55 85.5(3) . . ?
O61 Mo18 N12 88.8(4) . . ?
O60 Mo18 N12 88.3(4) . . ?
O58 Mo18 N12 158.9(4) . . ?
O55 Mo18 N12 79.9(3) . . ?
O61 Mo18 N11 158.3(4) . . ?
O60 Mo18 N11 85.8(4) . . ?
O58 Mo18 N11 90.5(4) . . ?
O55 Mo18 N11 77.2(3) . . ?
N12 Mo18 N11 71.6(4) . . ?
O63 Mo19 O64 107.1(4) . . ?
O63 Mo19 O62 101.4(5) . . ?
O64 Mo19 O62 102.7(4) . . ?
O63 Mo19 O60 92.2(4) . . ?
O64 Mo19 O60 91.2(4) . . ?
O62 Mo19 O60 156.6(4) . . ?
O63 Mo19 N14 158.4(4) . . ?
O64 Mo19 N14 91.5(4) . . ?
O62 Mo19 N14 84.8(4) . . ?
O60 Mo19 N14 76.1(4) . . ?
O63 Mo19 N13 91.1(4) . . ?
O64 Mo19 N13 159.4(5) . . ?
O62 Mo19 N13 82.5(4) . . ?
O60 Mo19 N13 78.3(4) . . ?
N14 Mo19 N13 68.9(4) . . ?
O66 Mo20 O65 108.0(7) . . ?
O66 Mo20 O62 97.4(6) . . ?
O65 Mo20 O62 97.0(5) . . ?
O66 Mo20 O43 97.6(8) . 4_465 ?
O65 Mo20 O43 97.7(6) . 4_465 ?
O62 Mo20 O43 154.6(5) . 4_465 ?
O66 Mo20 N15 159.2(6) . . ?
O65 Mo20 N15 92.6(6) . . ?
O62 Mo20 N15 76.6(4) . . ?
O43 Mo20 N15 82.2(6) 4_465 . ?
O66 Mo20 N16 91.6(6) . . ?
O65 Mo20 N16 160.3(6) . . ?
O62 Mo20 N16 80.5(4) . . ?
O43 Mo20 N16 78.6(5) 4_465 . ?
N15 Mo20 N16 67.9(5) . . ?
O67 Mo21 O68 107.4(7) . . ?
O67 Mo21 O42 100.5(7) . 1_455 ?
O68 Mo21 O42 100.9(7) . 1_455 ?
O67 Mo21 O57 93.4(5) . . ?
O68 Mo21 O57 92.0(5) . . ?
O42 Mo21 O57 157.2(7) 1_455 . ?
O67 Mo21 N17 156.6(7) . . ?
O68 Mo21 N17 93.1(7) . . ?
O42 Mo21 N17 86.3(7) 1_455 . ?
O57 Mo21 N17 74.2(5) . . ?
O67 Mo21 N18 89.9(7) . . ?
O68 Mo21 N18 161.0(7) . . ?
O42 Mo21 N18 83.0(6) 1_455 . ?
O57 Mo21 N18 79.0(5) . . ?
N17 Mo21 N18 68.5(7) . . ?
O44 V1 O43 114.2(10) . . ?
O44 V1 O41 108.4(7) . . ?
O43 V1 O41 109.5(6) . . ?
O44 V1 O42 108.2(10) . . ?
O43 V1 O42 104.3(8) . . ?
O41 V1 O42 112.3(7) . . ?
V1 O41 Mo13 158.9(6) . . ?
V1 O42 Mo21 171.4(12) . 1_655 ?
V1 O43 Mo20 168.7(9) . 4_666 ?
Mo13 O45 Mo14 166.8(6) . . ?
Mo15 O48 Mo14 148.0(5) . . ?
Mo16 O53 Mo15 165.8(5) . . ?
Mo17 O54 Mo16 145.4(5) . . ?
Mo16 O55 Mo18 139.1(4) . . ?
Mo17 O57 Mo21 175.1(6) . . ?
Mo18 O58 Mo17 142.2(5) . . ?
Mo18 O60 Mo19 153.7(6) . . ?
Mo19 O62 Mo20 170.0(6) . . ?
C1 N1 C5 120.6(15) . . ?
C1 N1 Mo13 120.1(12) . . ?
C5 N1 Mo13 119.3(10) . . ?
C6 N2 C10 117.4(15) . . ?
C6 N2 Mo13 120.7(10) . . ?
C10 N2 Mo13 121.8(12) . . ?
C11 N3 C15 119.0(13) . . ?
C11 N3 Mo14 121.3(11) . . ?
C15 N3 Mo14 119.2(8) . . ?
C16 N4 C20 118.4(14) . . ?
C16 N4 Mo14 119.9(10) . . ?
C20 N4 Mo14 119.7(12) . . ?
C21 N5 C25 118.5(13) . . ?
C21 N5 Mo15 121.6(10) . . ?
C25 N5 Mo15 119.9(9) . . ?
C30 N6 C26 119.8(12) . . ?
C30 N6 Mo15 120.7(9) . . ?
C26 N6 Mo15 119.3(9) . . ?
C31 N7 C35 119.4(13) . . ?
C31 N7 Mo16 120.4(10) . . ?
C35 N7 Mo16 119.4(10) . . ?
C36 N8 C40 117.4(12) . . ?
C36 N8 Mo16 120.7(9) . . ?
C40 N8 Mo16 121.5(10) . . ?
C45 N9 C41 120.1(14) . . ?
C45 N9 Mo17 118.7(10) . . ?
C41 N9 Mo17 120.6(10) . . ?
C50 N10 C46 120.2(13) . . ?
C50 N10 Mo17 120.1(10) . . ?
C46 N10 Mo17 118.7(9) . . ?
C51 N11 C55 118.4(12) . . ?
C51 N11 Mo18 123.3(9) . . ?
C55 N11 Mo18 118.2(9) . . ?
C60 N12 C56 117.8(12) . . ?
C60 N12 Mo18 123.5(10) . . ?
C56 N12 Mo18 118.6(10) . . ?
C65 N13 C61 122.1(14) . . ?
C65 N13 Mo19 118.8(10) . . ?
C61 N13 Mo19 118.9(10) . . ?
C66 N14 C70 116.0(14) . . ?
C66 N14 Mo19 121.1(10) . . ?
C70 N14 Mo19 122.8(10) . . ?
C75 N15 C71 119.7(18) . . ?
C75 N15 Mo20 118.7(13) . . ?
C71 N15 Mo20 121.0(14) . . ?
C80 N16 C76 122.2(16) . . ?
C80 N16 Mo20 118.0(14) . . ?
C76 N16 Mo20 119.8(12) . . ?
C85 N17 C81 119(2) . . ?
C85 N17 Mo21 120.6(18) . . ?
C81 N17 Mo21 117.7(17) . . ?
C90 N18 C86 120(2) . . ?
C90 N18 Mo21 120.9(19) . . ?
C86 N18 Mo21 118.8(15) . . ?
N1 C1 C2 122.6(18) . . ?
N1 C1 H1A 118.7 . . ?
C2 C1 H1A 118.7 . . ?
C3 C2 C1 119.1(19) . . ?
C3 C2 H2A 120.5 . . ?
C1 C2 H2A 120.5 . . ?
C2 C3 C4 119.1(17) . . ?
C2 C3 H3A 120.5 . . ?
C4 C3 H3A 120.5 . . ?
C5 C4 C3 119.8(17) . . ?
C5 C4 H4A 120.1 . . ?
C3 C4 H4A 120.1 . . ?
N1 C5 C4 118.9(16) . . ?
N1 C5 C6 115.9(13) . . ?
C4 C5 C6 125.1(16) . . ?
N2 C6 C7 123.1(16) . . ?
N2 C6 C5 114.7(13) . . ?
C7 C6 C5 122.2(16) . . ?
C6 C7 C8 120.2(18) . . ?
C6 C7 H7A 119.9 . . ?
C8 C7 H7A 119.9 . . ?
C9 C8 C7 117.7(19) . . ?
C9 C8 H8A 121.2 . . ?
C7 C8 H8A 121.2 . . ?
C10 C9 C8 120.9(19) . . ?
C10 C9 H9A 119.6 . . ?
C8 C9 H9A 119.6 . . ?
C9 C10 N2 120.7(18) . . ?
C9 C10 H10A 119.6 . . ?
N2 C10 H10A 119.6 . . ?
N3 C11 C12 123.4(16) . . ?
N3 C11 H11A 118.3 . . ?
C12 C11 H11A 118.3 . . ?
C11 C12 C13 116.8(16) . . ?
C11 C12 H12A 121.6 . . ?
C13 C12 H12A 121.6 . . ?
C14 C13 C12 119.9(16) . . ?
C14 C13 H13A 120.0 . . ?
C12 C13 H13A 120.0 . . ?
C13 C14 C15 120.6(16) . . ?
C13 C14 H14A 119.7 . . ?
C15 C14 H14A 119.7 . . ?
N3 C15 C14 120.1(13) . . ?
N3 C15 C16 114.3(11) . . ?
C14 C15 C16 125.5(13) . . ?
N4 C16 C17 123.4(15) . . ?
N4 C16 C15 114.8(12) . . ?
C17 C16 C15 121.8(14) . . ?
C16 C17 C18 118.0(17) . . ?
C16 C17 H17A 121.0 . . ?
C18 C17 H17A 121.0 . . ?
C19 C18 C17 120.3(18) . . ?
C19 C18 H18A 119.8 . . ?
C17 C18 H18A 119.8 . . ?
C18 C19 C20 119.5(17) . . ?
C18 C19 H19A 120.2 . . ?
C20 C19 H19A 120.2 . . ?
N4 C20 C19 120.0(17) . . ?
N4 C20 H20A 120.0 . . ?
C19 C20 H20A 120.0 . . ?
C22 C21 N5 120.1(15) . . ?
C22 C21 H21A 119.9 . . ?
N5 C21 H21A 119.9 . . ?
C21 C22 C23 121.5(15) . . ?
C21 C22 H22A 119.2 . . ?
C23 C22 H22A 119.2 . . ?
C24 C23 C22 117.6(15) . . ?
C24 C23 H23A 121.2 . . ?
C22 C23 H23A 121.2 . . ?
C23 C24 C25 121.4(16) . . ?
C23 C24 H24A 119.3 . . ?
C25 C24 H24A 119.3 . . ?
N5 C25 C24 120.9(14) . . ?
N5 C25 C26 115.2(13) . . ?
C24 C25 C26 124.0(14) . . ?
N6 C26 C27 119.2(13) . . ?
N6 C26 C25 116.1(12) . . ?
C27 C26 C25 124.7(13) . . ?
C26 C27 C28 120.8(14) . . ?
C26 C27 H27A 119.6 . . ?
C28 C27 H27A 119.6 . . ?
C29 C28 C27 117.1(15) . . ?
C29 C28 H28A 121.4 . . ?
C27 C28 H28A 121.4 . . ?
C30 C29 C28 122.2(16) . . ?
C30 C29 H29A 118.9 . . ?
C28 C29 H29A 118.9 . . ?
C29 C30 N6 120.9(14) . . ?
C29 C30 H30A 119.6 . . ?
N6 C30 H30A 119.6 . . ?
N7 C31 C32 123.5(16) . . ?
N7 C31 H31A 118.2 . . ?
C32 C31 H31A 118.2 . . ?
C33 C32 C31 116.2(17) . . ?
C33 C32 H32A 121.9 . . ?
C31 C32 H32A 121.9 . . ?
C34 C33 C32 120.1(16) . . ?
C34 C33 H33A 120.0 . . ?
C32 C33 H33A 120.0 . . ?
C33 C34 C35 120.6(17) . . ?
C33 C34 H34A 119.7 . . ?
C35 C34 H34A 119.7 . . ?
N7 C35 C34 120.0(16) . . ?
N7 C35 C36 115.0(13) . . ?
C34 C35 C36 125.0(15) . . ?
N8 C36 C37 123.6(15) . . ?
N8 C36 C35 114.2(12) . . ?
C37 C36 C35 122.1(15) . . ?
C36 C37 C38 116.5(16) . . ?
C36 C37 H37A 121.7 . . ?
C38 C37 H37A 121.7 . . ?
C39 C38 C37 120.2(17) . . ?
C39 C38 H38A 119.9 . . ?
C37 C38 H38A 119.9 . . ?
C38 C39 C40 119.8(17) . . ?
C38 C39 H39A 120.1 . . ?
C40 C39 H39A 120.1 . . ?
N8 C40 C39 122.3(15) . . ?
N8 C40 H40A 118.9 . . ?
C39 C40 H40A 118.9 . . ?
N9 C41 C42 121.0(16) . . ?
N9 C41 H41A 119.5 . . ?
C42 C41 H41A 119.5 . . ?
C41 C42 C43 120.2(17) . . ?
C41 C42 H42A 119.9 . . ?
C43 C42 H42A 119.9 . . ?
C44 C43 C42 119.0(16) . . ?
C44 C43 H43A 120.5 . . ?
C42 C43 H43A 120.5 . . ?
C43 C44 C45 118.2(15) . . ?
C43 C44 H44A 120.9 . . ?
C45 C44 H44A 120.9 . . ?
N9 C45 C44 121.5(15) . . ?
N9 C45 C46 116.5(13) . . ?
C44 C45 C46 122.0(15) . . ?
N10 C46 C47 120.5(15) . . ?
N10 C46 C45 115.2(13) . . ?
C47 C46 C45 124.2(15) . . ?
C46 C47 C48 120.3(17) . . ?
C46 C47 H47A 119.9 . . ?
C48 C47 H47A 119.9 . . ?
C47 C48 C49 117.9(16) . . ?
C47 C48 H48A 121.0 . . ?
C49 C48 H48A 121.0 . . ?
C50 C49 C48 117.9(16) . . ?
C50 C49 H49A 121.1 . . ?
C48 C49 H49A 121.1 . . ?
N10 C50 C49 123.1(15) . . ?
N10 C50 H50A 118.5 . . ?
C49 C50 H50A 118.5 . . ?
N11 C51 C52 122.7(13) . . ?
N11 C51 H51A 118.6 . . ?
C52 C51 H51A 118.6 . . ?
C51 C52 C53 119.3(14) . . ?
C51 C52 H52A 120.3 . . ?
C53 C52 H52A 120.3 . . ?
C54 C53 C52 118.3(14) . . ?
C54 C53 H53A 120.9 . . ?
C52 C53 H53A 120.9 . . ?
C53 C54 C55 121.5(14) . . ?
C53 C54 H54A 119.2 . . ?
C55 C54 H54A 119.2 . . ?
N11 C55 C54 119.6(14) . . ?
N11 C55 C56 115.1(12) . . ?
C54 C55 C56 125.1(14) . . ?
N12 C56 C57 121.1(14) . . ?
N12 C56 C55 116.5(12) . . ?
C57 C56 C55 122.4(14) . . ?
C58 C57 C56 120.7(15) . . ?
C58 C57 H57A 119.6 . . ?
C56 C57 H57A 119.6 . . ?
C57 C58 C59 117.7(14) . . ?
C57 C58 H58A 121.1 . . ?
C59 C58 H58A 121.1 . . ?
C60 C59 C58 119.5(16) . . ?
C60 C59 H59A 120.2 . . ?
C58 C59 H59A 120.2 . . ?
N12 C60 C59 123.0(15) . . ?
N12 C60 H60A 118.5 . . ?
C59 C60 H60A 118.5 . . ?
N13 C61 C62 120.3(15) . . ?
N13 C61 H61A 119.8 . . ?
C62 C61 H61A 119.8 . . ?
C63 C62 C61 119.2(16) . . ?
C63 C62 H62A 120.4 . . ?
C61 C62 H62A 120.4 . . ?
C64 C63 C62 119.8(17) . . ?
C64 C63 H63A 120.1 . . ?
C62 C63 H63A 120.1 . . ?
C63 C64 C65 119.8(17) . . ?
C63 C64 H64A 120.1 . . ?
C65 C64 H64A 120.1 . . ?
N13 C65 C64 118.5(15) . . ?
N13 C65 C66 118.6(15) . . ?
C64 C65 C66 122.8(16) . . ?
C67 C66 N14 121.7(16) . . ?
C67 C66 C65 125.7(17) . . ?
N14 C66 C65 112.5(14) . . ?
C66 C67 C68 120.1(18) . . ?
C66 C67 H67A 119.9 . . ?
C68 C67 H67A 119.9 . . ?
C69 C68 C67 120(2) . . ?
C69 C68 H68A 120.2 . . ?
C67 C68 H68A 120.2 . . ?
C68 C69 C70 120.5(19) . . ?
C68 C69 H69A 119.8 . . ?
C70 C69 H69A 119.8 . . ?
C69 C70 N14 122.0(16) . . ?
C69 C70 H70A 119.0 . . ?
N14 C70 H70A 119.0 . . ?
N15 C71 C72 120(2) . . ?
N15 C71 H71A 119.9 . . ?
C72 C71 H71A 119.9 . . ?
C73 C72 C71 122(2) . . ?
C73 C72 H72A 119.2 . . ?
C71 C72 H72A 119.2 . . ?
C72 C73 C74 117(3) . . ?
C72 C73 H73A 121.7 . . ?
C74 C73 H73A 121.7 . . ?
C75 C74 C73 121(2) . . ?
C75 C74 H74A 119.6 . . ?
C73 C74 H74A 119.6 . . ?
N15 C75 C74 121(2) . . ?
N15 C75 C76 117.7(19) . . ?
C74 C75 C76 122(2) . . ?
N16 C76 C77 119.7(18) . . ?
N16 C76 C75 114.3(16) . . ?
C77 C76 C75 126.0(19) . . ?
C78 C77 C76 123(2) . . ?
C78 C77 H77A 118.7 . . ?
C76 C77 H77A 118.7 . . ?
C77 C78 C79 118(2) . . ?
C77 C78 H78A 121.1 . . ?
C79 C78 H78A 121.1 . . ?
C78 C79 C80 119(2) . . ?
C78 C79 H79A 120.3 . . ?
C80 C79 H79A 120.3 . . ?
N16 C80 C79 118(2) . . ?
N16 C80 H80A 121.0 . . ?
C79 C80 H80A 121.0 . . ?
N17 C81 C82 120(2) . . ?
N17 C81 H81A 119.8 . . ?
C82 C81 H81A 119.8 . . ?
C83 C82 C81 118(3) . . ?
C83 C82 H82A 120.9 . . ?
C81 C82 H82A 120.9 . . ?
C82 C83 C84 119(3) . . ?
C82 C83 H83A 120.4 . . ?
C84 C83 H83A 120.4 . . ?
C85 C84 C83 119(2) . . ?
C85 C84 H84A 120.6 . . ?
C83 C84 H84A 120.6 . . ?
N17 C85 C84 124(2) . . ?
N17 C85 C86 116(3) . . ?
C84 C85 C86 120(3) . . ?
N18 C86 C87 120(2) . . ?
N18 C86 C85 115(2) . . ?
C87 C86 C85 125(3) . . ?
C86 C87 C88 121(3) . . ?
C86 C87 H87A 119.5 . . ?
C88 C87 H87A 119.5 . . ?
C89 C88 C87 117(2) . . ?
C89 C88 H88A 121.6 . . ?
C87 C88 H88A 121.6 . . ?
C88 C89 C90 122(2) . . ?
C88 C89 H89A 119.0 . . ?
C90 C89 H89A 119.0 . . ?
N18 C90 C89 120(2) . . ?
N18 C90 H90A 120.1 . . ?
C89 C90 H90A 120.1 . . ?

loop_
_geom_bond_atom_site_label_1
_geom_bond_atom_site_label_2
_geom_bond_distance
_geom_bond_site_symmetry_2
_geom_bond_publ_flag
Mo1 O17 1.642(8) . ?
Mo1 O28 1.855(9) . ?
Mo1 O38 1.885(9) . ?
Mo1 O35 1.946(9) . ?
Mo1 O39 1.966(10) . ?
Mo1 O27 2.410(8) . ?
Mo2 O32 1.650(9) . ?
Mo2 O9 1.884(9) . ?
Mo2 O24 1.894(10) . ?
Mo2 O6 1.909(10) . ?
Mo2 O21 1.961(9) . ?
Mo2 O1 2.433(8) . ?
Mo3 O30 1.673(9) . ?
Mo3 O24 1.887(9) . ?
Mo3 O11 1.899(10) . ?
Mo3 O40 1.914(9) . ?
Mo3 O23 1.925(9) . ?
Mo3 O25 2.422(9) . ?
Mo4 O29 1.662(8) . ?
Mo4 O35 1.903(9) . ?
Mo4 O40 1.906(10) . ?
Mo4 O20 1.908(9) . ?
Mo4 O18 1.915(9) . ?
Mo4 O25 2.417(9) . ?
Mo5 O36 1.672(9) . ?
Mo5 O21 1.833(9) . ?
Mo5 O11 1.894(9) . ?
Mo5 O34 1.913(9) . ?
Mo5 O14 1.959(8) . ?
Mo5 O31 2.440(8) . ?
Mo6 O26 1.677(9) . ?
Mo6 O10 1.884(9) . ?
Mo6 O8 1.886(8) . ?
Mo6 O4 1.911(8) . ?
Mo6 O9 1.932(9) . ?
Mo6 O1 2.467(9) . ?
Mo7 O15 1.660(9) . ?
Mo7 O4 1.878(8) . ?
Mo7 O13 1.896(8) . ?
Mo7 O23 1.913(9) . ?
Mo7 O18 1.923(9) . ?
Mo7 O25 2.443(9) . ?
Mo8 O33 1.661(8) . ?
Mo8 O14 1.879(8) . ?
Mo8 O20 1.880(9) . ?
Mo8 O19 1.934(9) . ?
Mo8 O28 1.975(9) . ?
Mo8 O31 2.456(9) . ?
Mo9 O3 1.655(9) . ?
Mo9 O39 1.899(9) . ?
Mo9 O12 1.906(9) . ?
Mo9 O13 1.909(9) . ?
Mo9 O8 1.910(8) . ?
Mo9 O27 2.423(9) . ?
Mo10 O22 1.656(9) . ?
Mo10 O7 1.874(8) . ?
Mo10 O2 1.887(9) . ?
Mo10 O12 1.909(9) . ?
Mo10 O38 1.941(9) . ?
Mo10 O27 2.436(9) . ?
Mo11 O37 1.650(9) . ?
Mo11 O5 1.874(9) . ?
Mo11 O6 1.894(9) . ?
Mo11 O7 1.913(9) . ?
Mo11 O10 1.949(9) . ?
Mo11 O1 2.428(9) . ?
Mo12 O16 1.656(9) . ?
Mo12 O2 1.887(9) . ?
Mo12 O34 1.912(9) . ?
Mo12 O19 1.930(8) . ?
Mo12 O5 1.930(9) . ?
Mo12 O31 2.410(9) . ?
P1 O1 1.508(9) . ?
P1 O31 1.527(9) . ?
P1 O25 1.535(9) . ?
P1 O27 1.544(9) . ?
Mo13 O47 1.685(10) . ?
Mo13 O46 1.708(10) . ?
Mo13 O45 1.878(8) . ?
Mo13 O41 2.045(9) . ?
Mo13 N2 2.296(13) . ?
Mo13 N1 2.316(12) . ?
Mo14 O50 1.695(10) . ?
Mo14 O49 1.693(11) . ?
Mo14 O45 1.900(8) . ?
Mo14 O48 1.984(8) . ?
Mo14 N4 2.316(12) . ?
Mo14 N3 2.343(12) . ?
Mo15 O51 1.704(9) . ?
Mo15 O52 1.705(9) . ?
Mo15 O48 1.828(8) . ?
Mo15 O53 2.140(8) . ?
Mo15 N5 2.304(11) . ?
Mo15 N6 2.307(10) . ?
Mo16 O56 1.693(9) . ?
Mo16 O53 1.741(8) . ?
Mo16 O55 1.788(8) . ?
Mo16 O54 2.173(8) . ?
Mo16 N8 2.297(10) . ?
Mo16 N7 2.313(11) . ?
Mo17 O59 1.666(9) . ?
Mo17 O54 1.768(8) . ?
Mo17 O57 1.785(8) . ?
Mo17 O58 2.056(8) . ?
Mo17 N9 2.281(11) . ?
Mo17 N10 2.280(11) . ?
Mo18 O61 1.681(9) . ?
Mo18 O60 1.768(8) . ?
Mo18 O58 1.795(8) . ?
Mo18 O55 2.107(8) . ?
Mo18 N12 2.261(11) . ?
Mo18 N11 2.287(11) . ?
Mo19 O63 1.695(10) . ?
Mo19 O64 1.712(9) . ?
Mo19 O62 1.840(9) . ?
Mo19 O60 2.064(8) . ?
Mo19 N14 2.319(12) . ?
Mo19 N13 2.324(12) . ?
Mo20 O66 1.681(14) . ?
Mo20 O65 1.694(10) . ?
Mo20 O62 1.899(9) . ?
Mo20 O43 1.955(16) 4_465 ?
Mo20 N15 2.330(14) . ?
Mo20 N16 2.349(13) . ?
Mo21 O67 1.703(13) . ?
Mo21 O68 1.721(13) . ?
Mo21 O42 1.863(13) 1_455 ?
Mo21 O57 1.992(9) . ?
Mo21 N17 2.295(19) . ?
Mo21 N18 2.32(2) . ?
V1 O44 1.414(19) . ?
V1 O43 1.637(16) . ?
V1 O41 1.674(9) . ?
V1 O42 1.703(14) . ?
O42 Mo21 1.863(13) 1_655 ?
O43 Mo20 1.955(16) 4_666 ?
N1 C1 1.335(19) . ?
N1 C5 1.340(17) . ?
N2 C6 1.342(17) . ?
N2 C10 1.377(19) . ?
N3 C11 1.327(16) . ?
N3 C15 1.350(15) . ?
N4 C16 1.329(16) . ?
N4 C20 1.350(17) . ?
N5 C21 1.367(16) . ?
N5 C25 1.366(16) . ?
N6 C30 1.352(16) . ?
N6 C26 1.366(15) . ?
N7 C31 1.316(16) . ?
N7 C35 1.332(16) . ?
N8 C36 1.323(16) . ?
N8 C40 1.330(16) . ?
N9 C45 1.323(16) . ?
N9 C41 1.332(17) . ?
N10 C50 1.303(16) . ?
N10 C46 1.342(16) . ?
N11 C51 1.334(17) . ?
N11 C55 1.355(15) . ?
N12 C60 1.335(16) . ?
N12 C56 1.350(16) . ?
N13 C65 1.325(17) . ?
N13 C61 1.344(17) . ?
N14 C66 1.360(17) . ?
N14 C70 1.367(17) . ?
N15 C75 1.333(19) . ?
N15 C71 1.35(2) . ?
N16 C80 1.33(2) . ?
N16 C76 1.35(2) . ?
N17 C85 1.29(3) . ?
N17 C81 1.37(2) . ?
N18 C90 1.34(2) . ?
N18 C86 1.35(3) . ?
C1 C2 1.39(2) . ?
C1 H1A 0.9500 . ?
C2 C3 1.34(2) . ?
C2 H2A 0.9500 . ?
C3 C4 1.41(2) . ?
C3 H3A 0.9500 . ?
C4 C5 1.41(2) . ?
C4 H4A 0.9500 . ?
C5 C6 1.47(2) . ?
C6 C7 1.356(18) . ?
C7 C8 1.38(2) . ?
C7 H7A 0.9500 . ?
C8 C9 1.37(2) . ?
C8 H8A 0.9500 . ?
C9 C10 1.37(2) . ?
C9 H9A 0.9500 . ?
C10 H10A 0.9500 . ?
C11 C12 1.37(2) . ?
C11 H11A 0.9500 . ?
C12 C13 1.39(2) . ?
C12 H12A 0.9500 . ?
C13 C14 1.354(19) . ?
C13 H13A 0.9500 . ?
C14 C15 1.366(17) . ?
C14 H14A 0.9500 . ?
C15 C16 1.496(18) . ?
C16 C17 1.346(18) . ?
C17 C18 1.37(2) . ?
C17 H17A 0.9500 . ?
C18 C19 1.34(2) . ?
C18 H18A 0.9500 . ?
C19 C20 1.39(2) . ?
C19 H19A 0.9500 . ?
C20 H20A 0.9500 . ?
C21 C22 1.369(19) . ?
C21 H21A 0.9500 . ?
C22 C23 1.38(2) . ?
C22 H22A 0.9500 . ?
C23 C24 1.353(19) . ?
C23 H23A 0.9500 . ?
C24 C25 1.371(19) . ?
C24 H24A 0.9500 . ?
C25 C26 1.444(17) . ?
C26 C27 1.373(17) . ?
C27 C28 1.394(19) . ?
C27 H27A 0.9500 . ?
C28 C29 1.36(2) . ?
C28 H28A 0.9500 . ?
C29 C30 1.337(19) . ?
C29 H29A 0.9500 . ?
C30 H30A 0.9500 . ?
C31 C32 1.386(19) . ?
C31 H31A 0.9500 . ?
C32 C33 1.37(2) . ?
C32 H32A 0.9500 . ?
C33 C34 1.35(2) . ?
C33 H33A 0.9500 . ?
C34 C35 1.37(2) . ?
C34 H34A 0.9500 . ?
C35 C36 1.51(2) . ?
C36 C37 1.366(18) . ?
C37 C38 1.38(2) . ?
C37 H37A 0.9500 . ?
C38 C39 1.32(2) . ?
C38 H38A 0.9500 . ?
C39 C40 1.351(19) . ?
C39 H39A 0.9500 . ?
C40 H40A 0.9500 . ?
C41 C42 1.37(2) . ?
C41 H41A 0.9500 . ?
C42 C43 1.38(2) . ?
C42 H42A 0.9500 . ?
C43 C44 1.37(2) . ?
C43 H43A 0.9500 . ?
C44 C45 1.411(18) . ?
C44 H44A 0.9500 . ?
C45 C46 1.454(19) . ?
C46 C47 1.37(2) . ?
C47 C48 1.38(2) . ?
C47 H47A 0.9500 . ?
C48 C49 1.40(2) . ?
C48 H48A 0.9500 . ?
C49 C50 1.376(19) . ?
C49 H49A 0.9500 . ?
C50 H50A 0.9500 . ?
C51 C52 1.369(18) . ?
C51 H51A 0.9500 . ?
C52 C53 1.373(18) . ?
C52 H52A 0.9500 . ?
C53 C54 1.338(19) . ?
C53 H53A 0.9500 . ?
C54 C55 1.393(18) . ?
C54 H54A 0.9500 . ?
C55 C56 1.484(19) . ?
C56 C57 1.367(17) . ?
C57 C58 1.372(18) . ?
C57 H57A 0.9500 . ?
C58 C59 1.368(19) . ?
C58 H58A 0.9500 . ?
C59 C60 1.364(17) . ?
C59 H59A 0.9500 . ?
C60 H60A 0.9500 . ?
C61 C62 1.382(18) . ?
C61 H61A 0.9500 . ?
C62 C63 1.37(2) . ?
C62 H62A 0.9500 . ?
C63 C64 1.36(2) . ?
C63 H63A 0.9500 . ?
C64 C65 1.42(2) . ?
C64 H64A 0.9500 . ?
C65 C66 1.47(2) . ?
C66 C67 1.34(2) . ?
C67 C68 1.36(2) . ?
C67 H67A 0.9500 . ?
C68 C69 1.31(2) . ?
C68 H68A 0.9500 . ?
C69 C70 1.35(2) . ?
C69 H69A 0.9500 . ?
C70 H70A 0.9500 . ?
C71 C72 1.37(3) . ?
C71 H71A 0.9500 . ?
C72 C73 1.35(3) . ?
C72 H72A 0.9500 . ?
C73 C74 1.39(3) . ?
C73 H73A 0.9500 . ?
C74 C75 1.37(2) . ?
C74 H74A 0.9500 . ?
C75 C76 1.43(2) . ?
C76 C77 1.37(2) . ?
C77 C78 1.35(3) . ?
C77 H77A 0.9500 . ?
C78 C79 1.39(3) . ?
C78 H78A 0.9500 . ?
C79 C80 1.46(2) . ?
C79 H79A 0.9500 . ?
C80 H80A 0.9500 . ?
C81 C82 1.41(3) . ?
C81 H81A 0.9500 . ?
C82 C83 1.37(3) . ?
C82 H82A 0.9500 . ?
C83 C84 1.39(3) . ?
C83 H83A 0.9500 . ?
C84 C85 1.35(3) . ?
C84 H84A 0.9500 . ?
C85 C86 1.46(3) . ?
C86 C87 1.38(3) . ?
C87 C88 1.42(3) . ?
C87 H87A 0.9500 . ?
C88 C89 1.33(3) . ?
C88 H88A 0.9500 . ?
C89 C90 1.42(3) . ?
C89 H89A 0.9500 . ?
C90 H90A 0.9500 . ?
